data_4346390
loop_
_publ_author_name
'Adams, Jeramie J.'
'Arulsamy, Navamoney'
'Sullivan, B. Patrick'
'Roddick, Dean M.'
'Neuberger, Amelia'
'Schmehl, Russell H.'

_publ_section_title
;
 Homoleptic Tris-Diphosphine Re(I) and Re(II) Complexes and Re(II)
 Photophysics and Photochemistry.
;
_journal_issue 23
_journal_name_full 'Inorganic chemistry'
_journal_page_first 11136
_journal_page_last 11149
_journal_paper_doi 10.1021/acs.inorgchem.5b01395
_journal_volume 54
_journal_year 2015
_chemical_formula_moiety 'C21 H54 P6 Re, B C24 F20'
_chemical_formula_sum 'C45 H54 B F20 P6 Re'
_chemical_formula_weight 1358.20
_space_group_IT_number 2
_space_group_name_Hall '-P 1'
_space_group_name_H-M_alt 'P -1'
_symmetry_cell_setting triclinic
_symmetry_space_group_name_Hall '-P 1'
_symmetry_space_group_name_H-M 'P -1'
_atom_sites_solution_hydrogens geom
_atom_sites_solution_primary direct
_atom_sites_solution_secondary difmap
_audit_creation_method SHELXL-97
_cell_angle_alpha 72.514(1)
_cell_angle_beta 78.494(1)
_cell_angle_gamma 77.689(1)
_cell_formula_units_Z 6
_cell_length_a 17.2940(2)
_cell_length_b 17.6696(3)
_cell_length_c 27.3846(4)
_cell_measurement_reflns_used 9861
_cell_measurement_temperature 150(2)
_cell_measurement_theta_max 29.97
_cell_measurement_theta_min 2.36
_cell_volume 7715.1(2)
_computing_cell_refinement 'Bruker SAINT'
_computing_data_collection 'Bruker APEX2'
_computing_data_reduction 'Bruker SAINT'
_computing_molecular_graphics 'Bruker SHELXTL'
_computing_publication_material 'Bruker SHELXTL'
_computing_structure_refinement 'SHELXL-97 (Sheldrick, 2008)'
_computing_structure_solution 'SHELXS-97 (Sheldrick, 2008)'
_diffrn_ambient_temperature 150(2)
_diffrn_measured_fraction_theta_full 0.990
_diffrn_measured_fraction_theta_max 0.990
_diffrn_measurement_device_type 'Bruker APEX-II CCD'
_diffrn_measurement_method '\f and \w scans'
_diffrn_radiation_monochromator graphite
_diffrn_radiation_source 'fine-focus sealed tube'
_diffrn_radiation_type MoK\a
_diffrn_radiation_wavelength 0.71073
_diffrn_reflns_av_R_equivalents 0.0390
_diffrn_reflns_av_sigmaI/netI 0.0637
_diffrn_reflns_limit_h_max 27
_diffrn_reflns_limit_h_min -26
_diffrn_reflns_limit_k_max 27
_diffrn_reflns_limit_k_min -27
_diffrn_reflns_limit_l_max 42
_diffrn_reflns_limit_l_min -38
_diffrn_reflns_number 132924
_diffrn_reflns_theta_full 33.73
_diffrn_reflns_theta_max 33.73
_diffrn_reflns_theta_min 1.58
_exptl_absorpt_coefficient_mu 2.656
_exptl_absorpt_correction_T_max 0.7660
_exptl_absorpt_correction_T_min 0.3639
_exptl_absorpt_correction_type multi-scan
_exptl_absorpt_process_details 'SADABS (Bruker AXS Inc., 2008)'
_exptl_crystal_colour colourless
_exptl_crystal_density_diffrn 1.766
_exptl_crystal_density_method 'not measured'
_exptl_crystal_description rectangular
_exptl_crystal_F_000 4104
_exptl_crystal_size_max 0.48
_exptl_crystal_size_mid 0.33
_exptl_crystal_size_min 0.11
_refine_diff_density_max 9.734
_refine_diff_density_min -3.000
_refine_diff_density_rms 0.224
_refine_ls_extinction_method none
_refine_ls_goodness_of_fit_ref 1.047
_refine_ls_hydrogen_treatment constr
_refine_ls_matrix_type full
_refine_ls_number_parameters 1972
_refine_ls_number_reflns 61018
_refine_ls_number_restraints 0
_refine_ls_restrained_S_all 1.047
_refine_ls_R_factor_all 0.1290
_refine_ls_R_factor_gt 0.0829
_refine_ls_shift/su_max 3.571
_refine_ls_shift/su_mean 0.016
_refine_ls_structure_factor_coef Fsqd
_refine_ls_weighting_details 'calc w=1/[\s^2^(Fo^2^)+(0.1306P)^2^+38.9161P] where P=(Fo^2^+2Fc^2^)/3'
_refine_ls_weighting_scheme calc
_refine_ls_wR_factor_gt 0.2221
_refine_ls_wR_factor_ref 0.2561
_reflns_number_gt 39282
_reflns_number_total 61018
_reflns_threshold_expression >2sigma(I)
_cod_data_source_file ic5b01395_si_002.cif
_cod_data_source_block 5
_cod_depositor_comments
;
The following automatic conversions were performed:

data item '_symmetry_cell_setting' value 'Triclinic' was changed to
'triclinic' in accordance with the
/home/saulius/struct/COD-crude-data/automatic-downloads/DataCite-retrospective/ACS/depositions/lib/dictionaries/cif_core.dic
dictionary named 'cif_core.dic' version 2.4.2 last updated on
2011-04-26.

Automatic conversion script
Id: cif_fix_values 6909 2019-04-08 15:41:33Z antanas 
;
_cod_original_sg_symbol_H-M P-1
_cod_database_code 4346390

loop_
_symmetry_equiv_pos_as_xyz
'x, y, z'
'-x, -y, -z'

loop_
_atom_site_label
_atom_site_type_symbol
_atom_site_fract_x
_atom_site_fract_y
_atom_site_fract_z
_atom_site_U_iso_or_equiv
_atom_site_adp_type
_atom_site_occupancy
_atom_site_symmetry_multiplicity
_atom_site_calc_flag
_atom_site_refinement_flags
Re1 Re 0.726933(17) 1.16317(2) 0.059687(11) 0.04507(8) Uani 1 1 d .
P1 P 0.80811(19) 1.0865(2) -0.00053(13) 0.0752(8) Uani 1 1 d .
P2 P 0.7431(2) 1.0344(2) 0.12971(13) 0.0829(9) Uani 1 1 d .
P3 P 0.7098(2) 1.2709(2) -0.01392(13) 0.0859(10) Uani 1 1 d .
P4 P 0.61059(19) 1.1142(3) 0.04948(14) 0.0871(11) Uani 1 1 d .
P5 P 0.6533(2) 1.2358(2) 0.11814(13) 0.0796(9) Uani 1 1 d .
P6 P 0.8457(2) 1.1938(3) 0.07750(14) 0.0811(9) Uani 1 1 d .
C1 C 0.7761(11) 1.0866(11) -0.0583(6) 0.107(5) Uani 1 1 d .
H1A H 0.8167 1.0525 -0.0763 0.160 Uiso 1 1 calc R
H1B H 0.7684 1.1417 -0.0807 0.160 Uiso 1 1 calc R
H1C H 0.7255 1.0657 -0.0497 0.160 Uiso 1 1 calc R
C2 C 0.9114(8) 1.1097(12) -0.0281(7) 0.109(5) Uani 1 1 d .
H2A H 0.9375 1.0757 -0.0511 0.163 Uiso 1 1 calc R
H2B H 0.9426 1.0990 0.0001 0.163 Uiso 1 1 calc R
H2C H 0.9080 1.1664 -0.0476 0.163 Uiso 1 1 calc R
C3 C 0.8346(13) 0.9746(12) 0.0198(9) 0.132(7) Uani 1 1 d .
H3A H 0.7871 0.9507 0.0213 0.158 Uiso 1 1 calc R
H3B H 0.8770 0.9569 -0.0065 0.158 Uiso 1 1 calc R
C4 C 0.8636(12) 0.9434(13) 0.0723(7) 0.113(5) Uani 1 1 d .
H4A H 0.8966 0.8894 0.0760 0.135 Uiso 1 1 calc R
H4B H 0.8956 0.9803 0.0768 0.135 Uiso 1 1 calc R
C5 C 0.7927(13) 0.9400(9) 0.1088(11) 0.144(9) Uani 1 1 d .
H5A H 0.8050 0.8967 0.1402 0.172 Uiso 1 1 calc R
H5B H 0.7529 0.9237 0.0942 0.172 Uiso 1 1 calc R
C6 C 0.6549(14) 1.0059(15) 0.1758(7) 0.157(10) Uani 1 1 d .
H6A H 0.6701 0.9546 0.2009 0.235 Uiso 1 1 calc R
H6B H 0.6145 1.0003 0.1571 0.235 Uiso 1 1 calc R
H6C H 0.6328 1.0476 0.1940 0.235 Uiso 1 1 calc R
C7 C 0.8006(12) 1.0236(9) 0.1805(5) 0.109(6) Uani 1 1 d .
H7A H 0.8007 0.9698 0.2045 0.164 Uiso 1 1 calc R
H7B H 0.7765 1.0642 0.1993 0.164 Uiso 1 1 calc R
H7C H 0.8556 1.0310 0.1653 0.164 Uiso 1 1 calc R
C8 C 0.6745(9) 1.3783(8) -0.0111(6) 0.092(4) Uani 1 1 d .
H8A H 0.6716 1.4134 -0.0463 0.139 Uiso 1 1 calc R
H8B H 0.7122 1.3945 0.0047 0.139 Uiso 1 1 calc R
H8C H 0.6215 1.3828 0.0096 0.139 Uiso 1 1 calc R
C9 C 0.7951(11) 1.2982(11) -0.0655(5) 0.115(6) Uani 1 1 d .
H9A H 0.7761 1.3448 -0.0929 0.173 Uiso 1 1 calc R
H9B H 0.8182 1.2526 -0.0801 0.173 Uiso 1 1 calc R
H9C H 0.8360 1.3114 -0.0507 0.173 Uiso 1 1 calc R
C10 C 0.6340(9) 1.2767(11) -0.0568(5) 0.096(5) Uani 1 1 d .
H10A H 0.6199 1.3337 -0.0761 0.115 Uiso 1 1 calc R
H10B H 0.6601 1.2465 -0.0824 0.115 Uiso 1 1 calc R
C11 C 0.5588(10) 1.2458(14) -0.0306(7) 0.142(9) Uani 1 1 d .
H11A H 0.5203 1.2632 -0.0557 0.171 Uiso 1 1 calc R
H11B H 0.5358 1.2714 -0.0022 0.171 Uiso 1 1 calc R
C12 C 0.5662(8) 1.1546(10) -0.0081(6) 0.094(4) Uani 1 1 d .
H12A H 0.5982 1.1287 -0.0347 0.112 Uiso 1 1 calc R
H12B H 0.5121 1.1401 -0.0010 0.112 Uiso 1 1 calc R
C13 C 0.5196(9) 1.1236(14) 0.0999(9) 0.159(10) Uani 1 1 d .
H13A H 0.4766 1.1024 0.0925 0.239 Uiso 1 1 calc R
H13B H 0.5017 1.1804 0.0992 0.239 Uiso 1 1 calc R
H13C H 0.5333 1.0930 0.1342 0.239 Uiso 1 1 calc R
C14 C 0.6200(12) 1.0062(10) 0.0492(7) 0.114(6) Uani 1 1 d .
H14A H 0.5686 0.9962 0.0448 0.172 Uiso 1 1 calc R
H14B H 0.6356 0.9708 0.0821 0.172 Uiso 1 1 calc R
H14C H 0.6609 0.9954 0.0206 0.172 Uiso 1 1 calc R
C15 C 0.5513(12) 1.2986(15) 0.1051(10) 0.179(11) Uani 1 1 d .
H15A H 0.5290 1.3248 0.1328 0.268 Uiso 1 1 calc R
H15B H 0.5152 1.2635 0.1039 0.268 Uiso 1 1 calc R
H15C H 0.5575 1.3395 0.0719 0.268 Uiso 1 1 calc R
C16 C 0.6285(12) 1.1889(13) 0.1885(5) 0.129(7) Uani 1 1 d .
H16A H 0.5976 1.2299 0.2054 0.193 Uiso 1 1 calc R
H16B H 0.6780 1.1655 0.2035 0.193 Uiso 1 1 calc R
H16C H 0.5968 1.1466 0.1937 0.193 Uiso 1 1 calc R
C17 C 0.731(4) 1.302(3) 0.1074(12) 0.45(5) Uani 1 1 d .
C18 C 0.743(4) 1.3088(18) 0.1348(14) 0.47(5) Uani 1 1 d .
H18A H 0.6987 1.3008 0.1644 0.569 Uiso 1 1 calc R
H18B H 0.7594 1.3614 0.1289 0.569 Uiso 1 1 calc R
C19 C 0.8310(13) 1.2199(10) 0.1419(7) 0.126(7) Uani 1 1 d .
H19A H 0.8796 1.2364 0.1468 0.151 Uiso 1 1 calc R
H19B H 0.8174 1.1739 0.1714 0.151 Uiso 1 1 calc R
C20 C 0.9373(11) 1.1196(16) 0.0861(11) 0.168(11) Uani 1 1 d .
H20A H 0.9783 1.1439 0.0932 0.253 Uiso 1 1 calc R
H20B H 0.9568 1.1019 0.0545 0.253 Uiso 1 1 calc R
H20C H 0.9259 1.0732 0.1152 0.253 Uiso 1 1 calc R
C21 C 0.8900(11) 1.2874(14) 0.0360(8) 0.133(7) Uani 1 1 d .
H21A H 0.9380 1.2898 0.0490 0.200 Uiso 1 1 calc R
H21B H 0.8504 1.3357 0.0377 0.200 Uiso 1 1 calc R
H21C H 0.9042 1.2847 0.0000 0.200 Uiso 1 1 calc R
Re2 Re 0.727315(14) 0.607397(14) 0.377237(11) 0.03186(6) Uani 1 1 d .
P7 P 0.6761(2) 0.6308(2) 0.46032(14) 0.0831(10) Uani 1 1 d .
P8 P 0.86419(13) 0.59488(17) 0.38845(13) 0.0638(7) Uani 1 1 d .
P9 P 0.73298(14) 0.46577(12) 0.41769(9) 0.0470(5) Uani 1 1 d .
P10 P 0.58945(16) 0.6206(2) 0.36550(14) 0.0744(8) Uani 1 1 d .
P11 P 0.72015(16) 0.74915(15) 0.32637(12) 0.0623(6) Uani 1 1 d .
P12 P 0.76653(15) 0.58462(13) 0.29261(9) 0.0522(5) Uani 1 1 d .
C22 C 0.5966(12) 0.5802(13) 0.5011(6) 0.127(7) Uani 1 1 d .
H22A H 0.5828 0.5963 0.5334 0.191 Uiso 1 1 calc R
H22B H 0.6143 0.5219 0.5088 0.191 Uiso 1 1 calc R
H22C H 0.5496 0.5950 0.4832 0.191 Uiso 1 1 calc R
C23 C 0.6226(11) 0.7362(11) 0.4590(7) 0.121(6) Uani 1 1 d .
H23A H 0.6038 0.7401 0.4945 0.181 Uiso 1 1 calc R
H23B H 0.5768 0.7488 0.4402 0.181 Uiso 1 1 calc R
H23C H 0.6595 0.7745 0.4416 0.181 Uiso 1 1 calc R
C24 C 0.7244(18) 0.610(3) 0.5125(9) 0.27(2) Uani 1 1 d .
H24A H 0.7436 0.5521 0.5264 0.322 Uiso 1 1 calc R
H24B H 0.6927 0.6336 0.5403 0.322 Uiso 1 1 calc R
C25 C 0.8132(19) 0.6722(19) 0.4704(10) 0.224(18) Uani 1 1 d .
H25A H 0.7951 0.7132 0.4395 0.268 Uiso 1 1 calc R
H25B H 0.8331 0.6986 0.4915 0.268 Uiso 1 1 calc R
C26 C 0.8847(8) 0.5972(12) 0.4534(6) 0.112(7) Uani 1 1 d .
C27 C 0.9346(11) 0.507(2) 0.385(2) 0.43(4) Uani 1 1 d .
H27A H 0.9860 0.5117 0.3921 0.648 Uiso 1 1 calc R
H27B H 0.9414 0.4997 0.3497 0.648 Uiso 1 1 calc R
H27C H 0.9150 0.4598 0.4099 0.648 Uiso 1 1 calc R
C28 C 0.9272(6) 0.6799(14) 0.3500(4) 0.133(8) Uani 1 1 d .
H28A H 0.9816 0.6641 0.3589 0.200 Uiso 1 1 calc R
H28B H 0.9022 0.7300 0.3592 0.200 Uiso 1 1 calc R
H28C H 0.9293 0.6881 0.3128 0.200 Uiso 1 1 calc R
C29 C 0.7945(14) 0.3913(9) 0.3911(9) 0.164(11) Uani 1 1 d .
H29A H 0.7872 0.3382 0.4142 0.245 Uiso 1 1 calc R
H29B H 0.8505 0.3979 0.3869 0.245 Uiso 1 1 calc R
H29C H 0.7801 0.3963 0.3573 0.245 Uiso 1 1 calc R
C30 C 0.7529(14) 0.4273(9) 0.4853(7) 0.136(8) Uani 1 1 d .
H30A H 0.7535 0.3690 0.4969 0.204 Uiso 1 1 calc R
H30B H 0.7108 0.4535 0.5075 0.204 Uiso 1 1 calc R
H30C H 0.8048 0.4388 0.4875 0.204 Uiso 1 1 calc R
C31 C 0.6455(11) 0.4170(7) 0.4283(8) 0.115(7) Uani 1 1 d .
H31A H 0.6670 0.3605 0.4279 0.138 Uiso 1 1 calc R
H31B H 0.6201 0.4152 0.4642 0.138 Uiso 1 1 calc R
C32 C 0.5869(11) 0.4396(10) 0.4006(9) 0.122(7) Uani 1 1 d .
H32A H 0.5486 0.4015 0.4162 0.147 Uiso 1 1 calc R
H32B H 0.6094 0.4328 0.3658 0.147 Uiso 1 1 calc R
C33 C 0.5394(9) 0.5242(10) 0.3935(7) 0.103(5) Uani 1 1 d .
H33A H 0.5093 0.5271 0.4279 0.123 Uiso 1 1 calc R
H33B H 0.4992 0.5291 0.3711 0.123 Uiso 1 1 calc R
C34 C 0.5055(8) 0.6851(12) 0.3862(9) 0.138(8) Uani 1 1 d .
H34A H 0.4578 0.6763 0.3757 0.207 Uiso 1 1 calc R
H34B H 0.5133 0.7411 0.3703 0.207 Uiso 1 1 calc R
H34C H 0.4986 0.6738 0.4239 0.207 Uiso 1 1 calc R
C35 C 0.5555(12) 0.6426(16) 0.2989(8) 0.146(9) Uani 1 1 d .
H35A H 0.4973 0.6461 0.3034 0.219 Uiso 1 1 calc R
H35B H 0.5815 0.5991 0.2828 0.219 Uiso 1 1 calc R
H35C H 0.5706 0.6936 0.2766 0.219 Uiso 1 1 calc R
C36 C 0.7435(10) 0.8187(10) 0.3654(14) 0.231(18) Uani 1 1 d .
H36A H 0.7401 0.8743 0.3437 0.346 Uiso 1 1 calc R
H36B H 0.7975 0.7994 0.3747 0.346 Uiso 1 1 calc R
H36C H 0.7045 0.8165 0.3969 0.346 Uiso 1 1 calc R
C37 C 0.6328(10) 0.8105(8) 0.2990(5) 0.094(4) Uani 1 1 d .
H37A H 0.6444 0.8647 0.2806 0.140 Uiso 1 1 calc R
H37B H 0.5877 0.8139 0.3268 0.140 Uiso 1 1 calc R
H37C H 0.6190 0.7862 0.2747 0.140 Uiso 1 1 calc R
C38 C 0.7907(8) 0.7716(6) 0.2647(4) 0.070(3) Uani 1 1 d .
H38A H 0.7876 0.8307 0.2520 0.084 Uiso 1 1 calc R
H38B H 0.8456 0.7487 0.2728 0.084 Uiso 1 1 calc R
C39 C 0.7788(9) 0.7412(11) 0.2203(5) 0.095(5) Uani 1 1 d .
H39A H 0.7317 0.7749 0.2047 0.114 Uiso 1 1 calc R
H39B H 0.8263 0.7466 0.1932 0.114 Uiso 1 1 calc R
C40 C 0.768(2) 0.6661(11) 0.2360(5) 0.212(17) Uani 1 1 d .
H40A H 0.8081 0.6421 0.2111 0.254 Uiso 1 1 calc R
H40B H 0.7161 0.6696 0.2252 0.254 Uiso 1 1 calc R
C41 C 0.8730(10) 0.5364(18) 0.2752(9) 0.183(13) Uani 1 1 d .
H41A H 0.8805 0.5306 0.2400 0.275 Uiso 1 1 calc R
H41B H 0.8839 0.4833 0.2996 0.275 Uiso 1 1 calc R
H41C H 0.9098 0.5703 0.2770 0.275 Uiso 1 1 calc R
C42 C 0.717(3) 0.525(2) 0.2714(9) 0.36(3) Uani 1 1 d .
H42A H 0.7409 0.5236 0.2359 0.543 Uiso 1 1 calc R
H42B H 0.6604 0.5473 0.2724 0.543 Uiso 1 1 calc R
H42C H 0.7237 0.4697 0.2942 0.543 Uiso 1 1 calc R
Re3 Re 0.188646(13) 0.206772(13) 0.316293(9) 0.02709(6) Uani 1 1 d .
P13 P 0.28422(15) 0.13395(18) 0.37316(11) 0.0623(7) Uani 1 1 d .
P14 P 0.29302(14) 0.21200(15) 0.24288(9) 0.0507(5) Uani 1 1 d .
P17 P 0.16740(17) 0.08113(18) 0.3077(2) 0.0959(14) Uani 1 1 d .
P18 P 0.08885(15) 0.27938(19) 0.26059(10) 0.0612(6) Uani 1 1 d .
P15 P 0.08810(12) 0.19415(14) 0.39195(9) 0.0476(5) Uani 1 1 d .
P16 P 0.20664(15) 0.33328(14) 0.32413(12) 0.0600(7) Uani 1 1 d .
C43 C 0.2775(15) 0.0273(8) 0.4109(8) 0.141(8) Uani 1 1 d .
H43A H 0.3209 0.0064 0.4319 0.212 Uiso 1 1 calc R
H43B H 0.2820 -0.0055 0.3869 0.212 Uiso 1 1 calc R
H43C H 0.2259 0.0253 0.4335 0.212 Uiso 1 1 calc R
C44 C 0.2903(10) 0.1681(7) 0.4301(6) 0.096(5) Uani 1 1 d .
H44A H 0.3324 0.1318 0.4490 0.143 Uiso 1 1 calc R
H44B H 0.2389 0.1677 0.4529 0.143 Uiso 1 1 calc R
H44C H 0.3029 0.2228 0.4183 0.143 Uiso 1 1 calc R
C45 C 0.3878(7) 0.1040(16) 0.3508(7) 0.170(12) Uani 1 1 d .
H45A H 0.4202 0.1194 0.3711 0.204 Uiso 1 1 calc R
H45B H 0.3985 0.0446 0.3586 0.204 Uiso 1 1 calc R
C46 C 0.4181(12) 0.1394(12) 0.2915(16) 0.26(2) Uani 1 1 d .
H46A H 0.4258 0.1945 0.2887 0.308 Uiso 1 1 calc R
H46B H 0.4726 0.1086 0.2858 0.308 Uiso 1 1 calc R
C47 C 0.3851(16) 0.147(3) 0.2464(9) 0.32(3) Uani 1 1 d .
H47A H 0.3780 0.0937 0.2457 0.379 Uiso 1 1 calc R
H47B H 0.4234 0.1681 0.2156 0.379 Uiso 1 1 calc R
C48 C 0.3358(18) 0.3020(16) 0.2118(9) 0.24(2) Uani 1 1 d .
H48A H 0.3767 0.2931 0.1828 0.361 Uiso 1 1 calc R
H48B H 0.3603 0.3155 0.2368 0.361 Uiso 1 1 calc R
H48C H 0.2938 0.3464 0.1990 0.361 Uiso 1 1 calc R
C49 C 0.2861(12) 0.1936(14) 0.1836(6) 0.121(7) Uani 1 1 d .
H49A H 0.3364 0.2001 0.1601 0.182 Uiso 1 1 calc R
H49B H 0.2421 0.2319 0.1677 0.182 Uiso 1 1 calc R
H49C H 0.2758 0.1387 0.1904 0.182 Uiso 1 1 calc R
C50 C -0.0171(6) 0.2321(11) 0.3892(6) 0.113(6) Uani 1 1 d .
H50A H -0.0469 0.2203 0.4243 0.169 Uiso 1 1 calc R
H50B H -0.0367 0.2061 0.3682 0.169 Uiso 1 1 calc R
H50C H -0.0247 0.2904 0.3736 0.169 Uiso 1 1 calc R
C51 C 0.0784(15) 0.0918(14) 0.4349(12) 0.31(3) Uani 1 1 d .
H51A H 0.0337 0.0955 0.4629 0.462 Uiso 1 1 calc R
H51B H 0.1280 0.0676 0.4497 0.462 Uiso 1 1 calc R
H51C H 0.0684 0.0583 0.4148 0.462 Uiso 1 1 calc R
C52 C 0.0874(14) 0.240(3) 0.4425(10) 0.25(2) Uani 1 1 d .
C53 C 0.078(4) 0.377(5) 0.372(5) 0.77(10) Uani 1 1 d .
C54 C 0.1554(11) 0.3684(9) 0.3830(6) 0.107(6) Uani 1 1 d .
H54A H 0.1650 0.3274 0.4159 0.128 Uiso 1 1 calc R
H54B H 0.1693 0.4201 0.3828 0.128 Uiso 1 1 calc R
C55 C 0.1840(8) 0.4251(6) 0.2714(7) 0.108(6) Uani 1 1 d .
H55A H 0.1943 0.4716 0.2801 0.161 Uiso 1 1 calc R
H55B H 0.1277 0.4331 0.2671 0.161 Uiso 1 1 calc R
H55C H 0.2181 0.4193 0.2391 0.161 Uiso 1 1 calc R
C56 C 0.3054(8) 0.3495(8) 0.3328(6) 0.091(4) Uani 1 1 d .
H56A H 0.3010 0.4044 0.3353 0.136 Uiso 1 1 calc R
H56B H 0.3452 0.3414 0.3030 0.136 Uiso 1 1 calc R
H56C H 0.3220 0.3111 0.3645 0.136 Uiso 1 1 calc R
C57 C 0.0935(17) 0.0271(13) 0.3519(10) 0.189(12) Uani 1 1 d .
H57A H 0.0931 -0.0221 0.3424 0.283 Uiso 1 1 calc R
H57B H 0.0407 0.0609 0.3502 0.283 Uiso 1 1 calc R
H57C H 0.1062 0.0130 0.3872 0.283 Uiso 1 1 calc R
C58 C 0.2428(14) 0.0146(9) 0.2826(9) 0.155(10) Uani 1 1 d .
H58A H 0.2209 -0.0320 0.2823 0.233 Uiso 1 1 calc R
H58B H 0.2857 -0.0033 0.3041 0.233 Uiso 1 1 calc R
H58C H 0.2643 0.0417 0.2472 0.233 Uiso 1 1 calc R
C59 C 0.113(3) 0.099(2) 0.2431(12) 0.28(2) Uani 1 1 d .
C60 C 0.167(3) 0.261(3) 0.1724(11) 0.31(3) Uani 1 1 d .
C61 C 0.1185(11) 0.3311(12) 0.1924(6) 0.106(5) Uani 1 1 d .
C62 C 0.0209(12) 0.3662(12) 0.2746(6) 0.169(12) Uani 1 1 d .
H62A H -0.0153 0.3883 0.2485 0.253 Uiso 1 1 calc R
H62B H 0.0516 0.4072 0.2739 0.253 Uiso 1 1 calc R
H62C H -0.0104 0.3501 0.3089 0.253 Uiso 1 1 calc R
C63 C 0.0139(13) 0.225(2) 0.2525(9) 0.213(17) Uani 1 1 d .
H63A H -0.0220 0.2619 0.2289 0.320 Uiso 1 1 calc R
H63B H -0.0173 0.2041 0.2862 0.320 Uiso 1 1 calc R
H63C H 0.0412 0.1802 0.2380 0.320 Uiso 1 1 calc R
B1 B 0.7193(4) 0.0951(5) 0.3817(3) 0.0340(14) Uani 1 1 d .
C64 C 0.6484(3) 0.0400(4) 0.3936(3) 0.0348(13) Uani 1 1 d .
F65 F 0.6553(3) 0.0579(3) 0.30376(19) 0.0451(10) Uani 1 1 d .
C65 C 0.6233(4) 0.0250(4) 0.3528(3) 0.0399(15) Uani 1 1 d .
F66 F 0.5418(3) -0.0288(4) 0.3164(3) 0.0670(16) Uani 1 1 d .
C66 C 0.5656(4) -0.0207(5) 0.3585(4) 0.050(2) Uani 1 1 d .
F67 F 0.4769(3) -0.1054(3) 0.4138(3) 0.0702(18) Uani 1 1 d .
C67 C 0.5325(5) -0.0589(5) 0.4071(4) 0.053(2) Uani 1 1 d .
F68 F 0.5291(3) -0.0891(3) 0.4973(2) 0.0594(14) Uani 1 1 d .
C68 C 0.5581(4) -0.0509(4) 0.4492(4) 0.049(2) Uani 1 1 d .
F69 F 0.6331(2) 0.0055(3) 0.48533(18) 0.0431(9) Uani 1 1 d .
C69 C 0.6141(4) -0.0003(4) 0.4418(3) 0.0393(15) Uani 1 1 d .
C70 C 0.7297(4) 0.1227(4) 0.4327(3) 0.0373(13) Uani 1 1 d .
F71 F 0.8690(3) 0.0763(4) 0.43233(18) 0.0613(15) Uani 1 1 d .
C71 C 0.8007(5) 0.1142(6) 0.4518(3) 0.0486(19) Uani 1 1 d .
F72 F 0.8779(5) 0.1312(6) 0.5091(2) 0.095(3) Uani 1 1 d .
C72 C 0.8063(7) 0.1429(7) 0.4931(3) 0.061(3) Uani 1 1 d .
F73 F 0.7452(6) 0.2137(5) 0.5542(2) 0.100(3) Uani 1 1 d .
C73 C 0.7413(8) 0.1840(6) 0.5153(3) 0.065(3) Uani 1 1 d .
F74 F 0.6033(5) 0.2379(3) 0.5186(3) 0.082(2) Uani 1 1 d .
C74 C 0.6706(7) 0.1959(5) 0.4973(3) 0.060(3) Uani 1 1 d .
F75 F 0.5934(3) 0.1807(3) 0.4405(2) 0.0570(13) Uani 1 1 d .
C75 C 0.6651(5) 0.1665(5) 0.4571(3) 0.0473(18) Uani 1 1 d .
C76 C 0.6998(4) 0.1826(4) 0.3393(3) 0.0375(14) Uani 1 1 d .
F77 F 0.5606(3) 0.1837(3) 0.3422(3) 0.0618(15) Uani 1 1 d .
C77 C 0.6258(5) 0.2187(5) 0.3235(4) 0.052(2) Uani 1 1 d .
F78 F 0.5399(4) 0.3227(4) 0.2739(3) 0.088(2) Uani 1 1 d .
C78 C 0.6134(7) 0.2935(5) 0.2879(5) 0.064(3) Uani 1 1 d .
F79 F 0.6648(5) 0.4058(3) 0.2293(3) 0.091(2) Uani 1 1 d .
C79 C 0.6745(8) 0.3350(5) 0.2658(4) 0.064(3) Uani 1 1 d .
F80 F 0.8118(4) 0.3419(4) 0.2597(2) 0.0777(19) Uani 1 1 d .
C80 C 0.7493(7) 0.3025(6) 0.2812(3) 0.055(2) Uani 1 1 d .
F81 F 0.8318(3) 0.2034(3) 0.33189(18) 0.0546(13) Uani 1 1 d .
C81 C 0.7585(5) 0.2299(5) 0.3180(3) 0.0438(16) Uani 1 1 d .
C82 C 0.7984(4) 0.0360(4) 0.3616(3) 0.0337(12) Uani 1 1 d .
F83 F 0.8181(3) 0.1080(3) 0.27218(17) 0.0504(11) Uani 1 1 d .
C83 C 0.8391(4) 0.0440(5) 0.3117(3) 0.0399(15) Uani 1 1 d .
F84 F 0.9409(3) 0.0023(4) 0.24820(19) 0.0679(17) Uani 1 1 d .
C84 C 0.9031(4) -0.0112(6) 0.2975(3) 0.050(2) Uani 1 1 d .
F85 F 0.9890(3) -0.1353(4) 0.3202(2) 0.0745(19) Uani 1 1 d .
C85 C 0.9286(4) -0.0821(6) 0.3338(3) 0.051(2) Uani 1 1 d .
F86 F 0.9110(3) -0.1618(4) 0.4198(2) 0.0636(15) Uani 1 1 d .
C86 C 0.8888(4) -0.0936(5) 0.3840(3) 0.0461(17) Uani 1 1 d .
F87 F 0.7907(3) -0.0537(3) 0.44577(17) 0.0440(10) Uani 1 1 d .
C87 C 0.8265(4) -0.0354(5) 0.3961(3) 0.0390(15) Uani 1 1 d .
B2 B 0.7674(4) 0.6774(5) 0.0339(3) 0.0348(14) Uani 1 1 d .
C88 C 0.6866(4) 0.6729(4) 0.0784(3) 0.0345(13) Uani 1 1 d .
F89 F 0.6501(3) 0.5551(3) 0.0695(2) 0.0564(13) Uani 1 1 d .
C89 C 0.6369(4) 0.6156(4) 0.0918(3) 0.0408(15) Uani 1 1 d .
F90 F 0.5249(4) 0.5576(4) 0.1412(2) 0.0703(16) Uani 1 1 d .
C90 C 0.5708(5) 0.6147(5) 0.1307(3) 0.0491(18) Uani 1 1 d .
F91 F 0.4893(3) 0.6724(4) 0.1939(2) 0.0683(16) Uani 1 1 d .
C91 C 0.5532(4) 0.6719(5) 0.1571(3) 0.0457(17) Uani 1 1 d .
F92 F 0.5856(3) 0.7850(3) 0.1721(2) 0.0571(13) Uani 1 1 d .
C92 C 0.6016(4) 0.7284(5) 0.1460(3) 0.0431(16) Uani 1 1 d .
F93 F 0.7119(3) 0.7849(3) 0.09850(18) 0.0446(10) Uani 1 1 d .
C93 C 0.6665(4) 0.7272(4) 0.1073(3) 0.0367(13) Uani 1 1 d .
C94 C 0.7757(4) 0.6201(4) -0.0050(3) 0.0383(14) Uani 1 1 d .
F95 F 0.9111(3) 0.5577(4) 0.0013(2) 0.0695(17) Uani 1 1 d .
C95 C 0.8441(5) 0.5688(6) -0.0195(3) 0.0498(19) Uani 1 1 d .
F96 F 0.9196(4) 0.4810(5) -0.0679(3) 0.087(2) Uani 1 1 d .
C96 C 0.8495(6) 0.5274(6) -0.0560(4) 0.060(2) Uani 1 1 d .
F97 F 0.7910(5) 0.4986(4) -0.1176(2) 0.0801(19) Uani 1 1 d .
C97 C 0.7872(7) 0.5373(6) -0.0812(4) 0.057(2) Uani 1 1 d .
F98 F 0.6531(4) 0.5925(4) -0.0911(2) 0.0702(16) Uani 1 1 d .
C98 C 0.7166(6) 0.5850(5) -0.0681(3) 0.0499(18) Uani 1 1 d .
F99 F 0.6441(3) 0.6754(3) -0.0229(2) 0.0499(11) Uani 1 1 d .
C99 C 0.7137(5) 0.6262(5) -0.0318(3) 0.0428(15) Uani 1 1 d .
C100 C 0.7648(4) 0.7677(4) -0.0086(3) 0.0371(13) Uani 1 1 d .
F101 F 0.6276(3) 0.8191(3) 0.0129(2) 0.0500(11) Uani 1 1 d .
C101 C 0.6980(5) 0.8260(4) -0.0178(3) 0.0399(14) Uani 1 1 d .
F102 F 0.6290(4) 0.9483(3) -0.0648(2) 0.0725(17) Uani 1 1 d .
C102 C 0.6968(6) 0.8956(5) -0.0589(3) 0.054(2) Uani 1 1 d .
F103 F 0.7630(5) 0.9727(4) -0.1341(2) 0.090(2) Uani 1 1 d .
C103 C 0.7647(7) 0.9077(6) -0.0936(3) 0.059(3) Uani 1 1 d .
F104 F 0.8982(4) 0.8652(5) -0.1210(2) 0.093(2) Uani 1 1 d .
C104 C 0.8311(7) 0.8543(7) -0.0867(3) 0.062(3) Uani 1 1 d .
F105 F 0.9000(3) 0.7316(4) -0.0426(2) 0.0640(15) Uani 1 1 d .
C105 C 0.8316(5) 0.7842(6) -0.0453(3) 0.0479(18) Uani 1 1 d .
C106 C 0.8401(4) 0.6519(5) 0.0686(3) 0.0434(16) Uani 1 1 d .
F107 F 0.8828(4) 0.7792(4) 0.0467(2) 0.0697(16) Uani 1 1 d .
C107 C 0.8892(5) 0.7021(7) 0.0733(3) 0.053(2) Uani 1 1 d .
F108 F 0.9962(4) 0.7260(6) 0.1061(3) 0.093(2) Uani 1 1 d .
C108 C 0.9495(5) 0.6752(8) 0.1045(4) 0.067(3) Uani 1 1 d .
F109 F 1.0184(4) 0.5692(6) 0.1644(3) 0.101(3) Uani 1 1 d .
C109 C 0.9604(6) 0.5976(9) 0.1343(4) 0.075(4) Uani 1 1 d .
F110 F 0.9226(5) 0.4676(5) 0.1603(3) 0.094(3) Uani 1 1 d .
C110 C 0.9127(6) 0.5447(7) 0.1328(4) 0.064(3) Uani 1 1 d .
F111 F 0.8087(4) 0.5199(3) 0.1002(2) 0.0600(13) Uani 1 1 d .
C111 C 0.8537(5) 0.5742(6) 0.1004(3) 0.0501(19) Uani 1 1 d .
B3 B 0.7610(4) 1.2783(4) -0.2703(2) 0.0245(11) Uani 1 1 d .
C112 C 0.7083(3) 1.3597(3) -0.2555(2) 0.0269(10) Uani 1 1 d .
F113 F 0.7590(3) 1.3422(3) -0.17767(15) 0.0406(9) Uani 1 1 d .
C113 C 0.7084(4) 1.3833(4) -0.2113(2) 0.0288(11) Uani 1 1 d .
F114 F 0.6605(3) 1.4679(3) -0.15534(17) 0.0456(10) Uani 1 1 d .
C114 C 0.6572(4) 1.4487(4) -0.1985(2) 0.0321(12) Uani 1 1 d .
F115 F 0.5543(3) 1.5588(2) -0.21865(19) 0.0456(10) Uani 1 1 d .
C115 C 0.6032(4) 1.4943(4) -0.2305(3) 0.0340(12) Uani 1 1 d .
F116 F 0.5468(3) 1.5183(3) -0.3066(2) 0.0479(11) Uani 1 1 d .
C116 C 0.5998(4) 1.4740(4) -0.2743(3) 0.0331(12) Uani 1 1 d .
F117 F 0.6439(2) 1.3905(2) -0.32950(16) 0.0383(9) Uani 1 1 d .
C117 C 0.6503(3) 1.4080(4) -0.2856(2) 0.0288(11) Uani 1 1 d .
C118 C 0.8082(3) 1.2957(3) -0.3304(2) 0.0254(10) Uani 1 1 d .
F119 F 0.7951(2) 1.4390(2) -0.34929(15) 0.0356(8) Uani 1 1 d .
C119 C 0.8242(4) 1.3696(4) -0.3631(2) 0.0295(11) Uani 1 1 d .
F120 F 0.8860(3) 1.4517(3) -0.43951(18) 0.0531(12) Uani 1 1 d .
C120 C 0.8715(4) 1.3779(4) -0.4109(2) 0.0356(13) Uani 1 1 d .
F121 F 0.9496(3) 1.3203(4) -0.47569(18) 0.0617(14) Uani 1 1 d .
C121 C 0.9044(4) 1.3114(6) -0.4285(3) 0.0429(16) Uani 1 1 d .
F122 F 0.9236(3) 1.1714(3) -0.41405(19) 0.0489(11) Uani 1 1 d .
C122 C 0.8915(4) 1.2375(5) -0.3979(3) 0.0353(13) Uani 1 1 d .
F123 F 0.8364(2) 1.1560(2) -0.32130(17) 0.0375(8) Uani 1 1 d .
C123 C 0.8450(4) 1.2315(4) -0.3502(2) 0.0296(11) Uani 1 1 d .
C124 C 0.8373(3) 1.2374(3) -0.2377(2) 0.0265(10) Uani 1 1 d .
F125 F 0.8116(3) 1.1021(2) -0.20989(18) 0.0410(9) Uani 1 1 d .
C125 C 0.8587(4) 1.1568(4) -0.2128(2) 0.0305(11) Uani 1 1 d .
F126 F 0.9414(3) 1.0460(3) -0.1649(2) 0.0568(13) Uani 1 1 d .
C126 C 0.9261(4) 1.1249(4) -0.1892(3) 0.0389(14) Uani 1 1 d .
F127 F 1.0460(3) 1.1436(4) -0.1693(2) 0.0632(15) Uani 1 1 d .
C127 C 0.9788(4) 1.1740(5) -0.1908(3) 0.0432(16) Uani 1 1 d .
F128 F 1.0139(3) 1.3032(3) -0.21912(19) 0.0492(11) Uani 1 1 d .
C128 C 0.9616(4) 1.2550(5) -0.2160(2) 0.0351(13) Uani 1 1 d .
F129 F 0.8819(2) 1.3631(2) -0.26320(15) 0.0347(8) Uani 1 1 d .
C129 C 0.8933(3) 1.2836(4) -0.2389(2) 0.0283(11) Uani 1 1 d .
C130 C 0.6928(3) 1.2193(3) -0.2580(3) 0.0297(11) Uani 1 1 d .
F131 F 0.6832(2) 1.2255(3) -0.34424(17) 0.0411(9) Uani 1 1 d .
C131 C 0.6602(4) 1.1980(4) -0.2932(3) 0.0332(12) Uani 1 1 d .
F133 F 0.5188(3) 1.0699(3) -0.2139(3) 0.0738(19) Uani 1 1 d .
F132 F 0.5770(3) 1.1277(3) -0.3156(2) 0.0589(14) Uani 1 1 d .
C132 C 0.6031(4) 1.1480(4) -0.2791(4) 0.0444(17) Uani 1 1 d .
C133 C 0.5741(4) 1.1186(4) -0.2270(4) 0.049(2) Uani 1 1 d .
F134 F 0.5739(3) 1.1126(3) -0.1409(2) 0.0654(15) Uani 1 1 d .
C134 C 0.6020(4) 1.1398(5) -0.1907(3) 0.0472(18) Uani 1 1 d .
F135 F 0.6847(3) 1.2074(3) -0.16844(16) 0.0426(9) Uani 1 1 d .
C135 C 0.6600(4) 1.1885(4) -0.2062(3) 0.0375(14) Uani 1 1 d .

loop_
_atom_site_aniso_label
_atom_site_aniso_U_11
_atom_site_aniso_U_22
_atom_site_aniso_U_33
_atom_site_aniso_U_23
_atom_site_aniso_U_13
_atom_site_aniso_U_12
Re1 0.03307(13) 0.0744(2) 0.02736(12) -0.00887(13) -0.00536(9) -0.01415(13)
P1 0.0579(15) 0.101(2) 0.0719(18) -0.0322(17) -0.0150(13) -0.0061(15)
P2 0.102(3) 0.084(2) 0.0653(18) -0.0047(16) -0.0221(17) -0.0336(19)
P3 0.090(2) 0.090(2) 0.0610(17) -0.0032(16) -0.0073(16) -0.0086(19)
P4 0.0563(16) 0.138(3) 0.077(2) -0.030(2) -0.0172(14) -0.0278(19)
P5 0.0758(19) 0.102(3) 0.0598(17) -0.0242(17) 0.0000(14) -0.0166(18)
P6 0.0641(17) 0.114(3) 0.083(2) -0.039(2) -0.0037(15) -0.0398(18)
C1 0.121(13) 0.124(13) 0.082(9) -0.047(9) -0.006(9) -0.016(10)
C2 0.056(7) 0.153(16) 0.112(12) -0.048(11) 0.014(7) -0.013(8)
C3 0.135(16) 0.125(15) 0.167(19) -0.086(14) -0.065(14) 0.020(12)
C4 0.104(13) 0.137(16) 0.109(13) -0.036(11) -0.022(10) -0.036(11)
C5 0.142(17) 0.062(8) 0.25(3) -0.028(12) -0.110(19) 0.002(10)
C6 0.19(2) 0.21(2) 0.082(11) 0.024(13) -0.012(12) -0.140(19)
C7 0.171(16) 0.080(9) 0.073(8) 0.013(7) -0.065(10) -0.017(10)
C8 0.103(10) 0.066(7) 0.088(9) -0.011(7) -0.008(8) 0.010(7)
C9 0.126(13) 0.137(14) 0.058(7) 0.036(8) -0.014(8) -0.056(11)
C10 0.097(10) 0.128(12) 0.057(7) -0.009(7) -0.035(7) -0.006(9)
C11 0.075(9) 0.19(2) 0.116(13) 0.054(13) -0.047(9) -0.034(11)
C12 0.065(7) 0.134(13) 0.081(8) -0.012(8) -0.034(6) -0.020(8)
C13 0.054(8) 0.170(19) 0.21(2) 0.012(17) 0.021(10) -0.049(10)
C14 0.148(16) 0.097(11) 0.121(13) -0.041(10) -0.041(12) -0.032(11)
C15 0.116(15) 0.18(2) 0.21(2) -0.09(2) 0.065(16) 0.021(15)
C16 0.144(16) 0.165(18) 0.049(7) -0.026(9) 0.014(8) 0.003(13)
C17 0.80(12) 0.48(7) 0.13(2) 0.18(3) -0.29(5) -0.40(8)
C18 0.93(12) 0.16(2) 0.28(4) -0.19(3) 0.43(6) -0.28(5)
C19 0.20(2) 0.094(11) 0.107(12) 0.003(9) -0.084(13) -0.064(12)
C20 0.080(11) 0.22(3) 0.25(3) -0.12(2) -0.090(15) 0.029(13)
C21 0.089(11) 0.19(2) 0.145(17) -0.064(16) -0.019(11) -0.056(13)
Re2 0.02571(10) 0.02290(10) 0.04502(14) -0.01289(9) 0.00506(9) -0.00393(8)
P7 0.0710(18) 0.106(3) 0.088(2) -0.070(2) -0.0031(16) 0.0060(17)
P8 0.0297(9) 0.0701(15) 0.109(2) -0.0521(16) -0.0036(11) -0.0103(9)
P9 0.0529(11) 0.0284(8) 0.0550(12) -0.0059(8) -0.0092(9) -0.0029(8)
P10 0.0443(12) 0.091(2) 0.090(2) -0.0409(18) -0.0179(13) 0.0158(13)
P11 0.0547(13) 0.0408(11) 0.0854(19) -0.0158(12) 0.0025(12) -0.0084(10)
P12 0.0626(13) 0.0391(10) 0.0531(12) -0.0221(9) 0.0085(10) -0.0061(9)
C22 0.149(16) 0.173(19) 0.073(9) -0.046(11) 0.037(10) -0.085(15)
C23 0.128(14) 0.123(13) 0.125(13) -0.089(12) 0.006(11) 0.011(11)
C24 0.21(3) 0.51(7) 0.112(17) -0.17(3) -0.079(19) 0.06(3)
C25 0.28(3) 0.30(4) 0.19(2) -0.19(3) 0.09(2) -0.22(3)
C26 0.066(7) 0.153(15) 0.076(8) 0.055(9) -0.023(6) -0.040(8)
C27 0.055(10) 0.32(4) 1.05(13) -0.40(7) -0.18(3) 0.102(18)
C28 0.038(5) 0.33(3) 0.037(5) -0.045(9) 0.003(4) -0.063(9)
C29 0.19(2) 0.049(7) 0.20(2) -0.048(10) 0.066(17) 0.014(10)
C30 0.20(2) 0.070(9) 0.137(15) 0.025(9) -0.115(15) -0.016(11)
C31 0.145(14) 0.047(6) 0.170(16) 0.011(8) -0.103(13) -0.035(7)
C32 0.119(13) 0.085(10) 0.184(19) -0.055(12) 0.007(13) -0.062(10)
C33 0.096(10) 0.111(11) 0.109(11) 0.006(9) -0.042(9) -0.061(9)
C34 0.042(6) 0.127(14) 0.21(2) -0.009(14) -0.021(9) 0.008(7)
C35 0.102(13) 0.23(3) 0.126(16) -0.065(17) -0.047(12) -0.015(15)
C36 0.077(10) 0.089(11) 0.55(5) -0.17(2) 0.082(18) -0.046(9)
C37 0.123(12) 0.059(7) 0.077(8) -0.006(6) -0.024(8) 0.021(7)
C38 0.084(7) 0.050(5) 0.072(7) -0.004(5) -0.006(6) -0.025(5)
C39 0.086(9) 0.134(13) 0.059(7) -0.026(8) -0.020(6) 0.004(9)
C40 0.51(5) 0.110(13) 0.038(6) -0.017(7) 0.039(14) -0.17(2)
C41 0.082(10) 0.35(4) 0.18(2) -0.22(2) -0.001(11) 0.026(15)
C42 0.71(8) 0.40(5) 0.081(14) -0.10(2) 0.09(3) -0.40(6)
Re3 0.02566(10) 0.02079(10) 0.03536(12) -0.00932(8) -0.00521(8) -0.00171(7)
P13 0.0454(12) 0.0734(16) 0.0580(14) -0.0117(12) -0.0167(10) 0.0118(11)
P14 0.0511(11) 0.0527(12) 0.0428(11) -0.0148(9) 0.0061(9) -0.0061(9)
P17 0.0513(14) 0.0529(14) 0.198(4) -0.074(2) 0.0225(19) -0.0182(12)
P18 0.0449(11) 0.0838(18) 0.0457(12) -0.0104(12) -0.0143(9) 0.0058(11)
P15 0.0326(8) 0.0550(12) 0.0456(11) -0.0106(9) 0.0008(7) 0.0030(8)
P16 0.0562(13) 0.0394(10) 0.0888(18) -0.0317(12) 0.0162(12) -0.0214(10)
C43 0.23(2) 0.044(6) 0.140(16) 0.005(8) -0.064(16) -0.001(10)
C44 0.137(12) 0.066(7) 0.109(10) -0.033(7) -0.093(10) 0.012(7)
C45 0.032(5) 0.30(3) 0.101(11) 0.013(14) -0.013(6) 0.049(10)
C46 0.086(13) 0.078(11) 0.46(5) 0.03(2) 0.11(2) 0.012(9)
C47 0.15(2) 0.48(6) 0.093(14) 0.07(2) 0.019(13) 0.19(3)
C48 0.33(3) 0.25(3) 0.19(2) -0.16(2) 0.22(2) -0.25(3)
C49 0.123(14) 0.19(2) 0.061(8) -0.057(11) 0.008(8) -0.046(13)
C50 0.034(5) 0.165(15) 0.085(9) 0.015(9) 0.011(5) 0.013(7)
C51 0.19(2) 0.146(19) 0.31(3) 0.12(2) 0.20(3) 0.081(17)
C52 0.123(16) 0.57(7) 0.16(2) -0.26(3) 0.067(15) -0.12(3)
C53 0.30(7) 0.51(11) 1.5(3) -0.40(16) -0.40(13) 0.32(8)
C54 0.153(15) 0.078(8) 0.107(11) -0.056(8) 0.038(10) -0.064(10)
C55 0.068(7) 0.038(5) 0.188(17) 0.015(7) -0.027(9) -0.006(5)
C56 0.088(9) 0.065(7) 0.133(12) -0.027(7) -0.010(8) -0.046(7)
C57 0.26(3) 0.113(15) 0.21(3) -0.017(16) 0.01(2) -0.138(19)
C58 0.22(2) 0.063(8) 0.182(19) -0.074(11) 0.090(17) -0.069(11)
C59 0.41(5) 0.36(5) 0.19(3) -0.20(3) 0.08(3) -0.28(5)
C60 0.57(8) 0.33(5) 0.12(2) 0.04(2) -0.15(3) -0.32(6)
C61 0.103(11) 0.136(15) 0.068(8) -0.037(9) 0.005(7) 0.000(10)
C62 0.149(16) 0.154(16) 0.090(11) 0.023(11) 0.006(10) 0.113(14)
C63 0.116(15) 0.38(4) 0.126(16) 0.06(2) -0.076(13) -0.14(2)
B1 0.024(3) 0.039(4) 0.043(4) -0.016(3) -0.005(3) -0.007(3)
C64 0.021(2) 0.029(3) 0.055(4) -0.013(3) -0.007(2) -0.001(2)
F65 0.042(2) 0.047(2) 0.054(3) -0.019(2) -0.0141(19) -0.0079(19)
C65 0.027(3) 0.032(3) 0.066(5) -0.022(3) -0.013(3) -0.001(2)
F66 0.056(3) 0.062(3) 0.105(5) -0.040(3) -0.030(3) -0.014(3)
C66 0.029(3) 0.041(4) 0.093(7) -0.034(4) -0.020(4) -0.002(3)
F67 0.043(3) 0.039(2) 0.135(6) -0.025(3) -0.018(3) -0.014(2)
C67 0.032(3) 0.031(3) 0.103(7) -0.026(4) -0.009(4) -0.010(3)
F68 0.039(2) 0.040(2) 0.086(4) -0.004(2) 0.010(2) -0.0133(19)
C68 0.029(3) 0.031(3) 0.086(6) -0.015(4) -0.001(3) -0.008(3)
F69 0.034(2) 0.041(2) 0.051(2) -0.0075(19) -0.0026(17) -0.0091(17)
C69 0.023(3) 0.034(3) 0.061(4) -0.015(3) -0.004(3) -0.003(2)
C70 0.042(3) 0.039(3) 0.033(3) -0.011(3) 0.003(3) -0.016(3)
F71 0.039(2) 0.118(5) 0.040(2) -0.028(3) -0.0039(19) -0.033(3)
C71 0.057(5) 0.071(5) 0.030(3) -0.019(3) 0.000(3) -0.036(4)
F72 0.105(5) 0.163(7) 0.053(3) -0.045(4) -0.011(3) -0.078(5)
C72 0.080(6) 0.084(7) 0.034(4) -0.016(4) -0.001(4) -0.051(6)
F73 0.169(8) 0.108(6) 0.049(3) -0.045(4) 0.022(4) -0.078(6)
C73 0.110(8) 0.063(5) 0.034(4) -0.016(4) 0.009(5) -0.057(6)
F74 0.115(5) 0.046(3) 0.077(4) -0.031(3) 0.036(4) -0.020(3)
C74 0.094(7) 0.033(3) 0.045(4) -0.014(3) 0.026(4) -0.025(4)
F75 0.051(3) 0.042(2) 0.073(3) -0.022(2) 0.010(2) -0.005(2)
C75 0.052(4) 0.037(3) 0.051(4) -0.013(3) 0.011(3) -0.019(3)
C76 0.037(3) 0.037(3) 0.044(4) -0.016(3) -0.009(3) -0.009(3)
F77 0.027(2) 0.046(3) 0.111(5) -0.020(3) -0.023(2) 0.0062(18)
C77 0.042(4) 0.037(4) 0.084(6) -0.025(4) -0.020(4) 0.001(3)
F78 0.083(4) 0.049(3) 0.132(6) -0.018(4) -0.060(4) 0.022(3)
C78 0.071(6) 0.039(4) 0.084(7) -0.018(4) -0.038(5) 0.012(4)
F79 0.151(7) 0.037(3) 0.083(5) 0.004(3) -0.049(5) -0.012(4)
C79 0.101(8) 0.032(4) 0.059(5) -0.005(4) -0.030(5) -0.009(4)
F80 0.104(5) 0.071(4) 0.062(4) 0.003(3) -0.014(3) -0.052(4)
C80 0.080(6) 0.052(5) 0.040(4) -0.008(4) -0.012(4) -0.029(4)
F81 0.047(2) 0.078(3) 0.043(2) -0.003(2) -0.012(2) -0.034(2)
C81 0.046(4) 0.049(4) 0.041(4) -0.010(3) -0.008(3) -0.018(3)
C82 0.023(2) 0.048(4) 0.034(3) -0.014(3) -0.010(2) -0.005(2)
F83 0.045(2) 0.066(3) 0.034(2) -0.011(2) -0.0065(18) 0.001(2)
C83 0.028(3) 0.060(4) 0.033(3) -0.015(3) -0.009(2) -0.002(3)
F84 0.043(3) 0.116(5) 0.037(2) -0.030(3) -0.004(2) 0.015(3)
C84 0.031(3) 0.086(6) 0.036(3) -0.029(4) -0.004(3) 0.002(3)
F85 0.045(3) 0.110(5) 0.059(3) -0.038(3) -0.014(2) 0.035(3)
C85 0.029(3) 0.072(6) 0.051(4) -0.024(4) -0.015(3) 0.012(3)
F86 0.046(3) 0.071(3) 0.058(3) -0.010(3) -0.015(2) 0.020(2)
C86 0.030(3) 0.060(5) 0.048(4) -0.014(4) -0.016(3) 0.003(3)
F87 0.035(2) 0.054(3) 0.038(2) -0.0090(19) -0.0034(16) -0.0023(18)
C87 0.025(3) 0.057(4) 0.038(3) -0.017(3) -0.011(2) -0.001(3)
B2 0.024(3) 0.041(4) 0.038(4) -0.012(3) 0.000(2) -0.004(3)
C88 0.029(3) 0.037(3) 0.031(3) -0.002(2) -0.001(2) -0.003(2)
F89 0.062(3) 0.044(3) 0.058(3) -0.014(2) 0.015(2) -0.020(2)
C89 0.040(3) 0.036(3) 0.040(4) -0.006(3) 0.004(3) -0.007(3)
F90 0.063(3) 0.065(3) 0.075(4) -0.014(3) 0.025(3) -0.034(3)
C90 0.036(3) 0.050(4) 0.049(4) -0.002(3) 0.009(3) -0.012(3)
F91 0.047(3) 0.083(4) 0.061(3) -0.019(3) 0.023(2) -0.011(3)
C91 0.029(3) 0.055(4) 0.041(4) -0.006(3) 0.007(3) -0.003(3)
F92 0.052(3) 0.060(3) 0.054(3) -0.024(2) 0.006(2) 0.004(2)
C92 0.037(3) 0.047(4) 0.039(4) -0.013(3) 0.002(3) 0.004(3)
F93 0.041(2) 0.047(2) 0.047(2) -0.016(2) -0.0001(18) -0.0119(19)
C93 0.032(3) 0.035(3) 0.037(3) -0.003(3) 0.001(2) -0.006(2)
C94 0.035(3) 0.040(3) 0.034(3) -0.007(3) 0.001(2) -0.006(3)
F95 0.039(2) 0.108(5) 0.064(3) -0.047(3) -0.012(2) 0.023(3)
C95 0.039(4) 0.064(5) 0.044(4) -0.021(4) -0.005(3) 0.004(3)
F96 0.078(4) 0.103(5) 0.082(4) -0.057(4) -0.006(3) 0.024(4)
C96 0.058(5) 0.063(5) 0.057(5) -0.029(4) 0.000(4) 0.006(4)
F97 0.109(5) 0.086(4) 0.063(4) -0.043(3) -0.003(3) -0.028(4)
C97 0.083(7) 0.049(5) 0.047(5) -0.020(4) -0.004(4) -0.021(4)
F98 0.078(4) 0.077(4) 0.072(4) -0.024(3) -0.026(3) -0.028(3)
C98 0.060(5) 0.051(4) 0.042(4) -0.007(3) -0.011(4) -0.022(4)
F99 0.039(2) 0.045(2) 0.068(3) -0.013(2) -0.018(2) -0.0044(19)
C99 0.043(4) 0.037(3) 0.046(4) -0.007(3) -0.005(3) -0.010(3)
C100 0.036(3) 0.042(3) 0.034(3) -0.008(3) -0.002(2) -0.016(3)
F101 0.039(2) 0.043(2) 0.057(3) -0.001(2) -0.006(2) -0.0004(18)
C101 0.045(4) 0.036(3) 0.037(3) -0.001(3) -0.008(3) -0.015(3)
F102 0.099(5) 0.039(3) 0.069(4) 0.009(2) -0.034(3) -0.003(3)
C102 0.076(6) 0.045(4) 0.044(4) -0.001(3) -0.019(4) -0.022(4)
F103 0.147(7) 0.064(4) 0.054(3) 0.014(3) -0.013(4) -0.056(4)
C103 0.101(8) 0.053(5) 0.030(4) 0.002(3) -0.010(4) -0.044(5)
F104 0.089(5) 0.130(6) 0.055(3) -0.005(4) 0.021(3) -0.068(5)
C104 0.072(6) 0.082(7) 0.036(4) -0.006(4) 0.003(4) -0.050(6)
F105 0.035(2) 0.105(5) 0.050(3) -0.021(3) 0.007(2) -0.020(3)
C105 0.043(4) 0.067(5) 0.037(4) -0.014(4) -0.001(3) -0.022(4)
C106 0.029(3) 0.063(5) 0.034(3) -0.018(3) -0.001(2) 0.005(3)
F107 0.062(3) 0.094(5) 0.063(3) -0.012(3) -0.022(3) -0.037(3)
C107 0.035(3) 0.089(7) 0.039(4) -0.025(4) -0.005(3) -0.008(4)
F108 0.061(4) 0.158(7) 0.082(5) -0.050(5) -0.028(3) -0.022(4)
C108 0.034(4) 0.129(10) 0.049(5) -0.045(6) -0.010(3) -0.001(5)
F109 0.069(4) 0.164(7) 0.079(4) -0.071(5) -0.048(3) 0.053(4)
C109 0.057(5) 0.117(9) 0.053(5) -0.050(6) -0.026(4) 0.037(6)
F110 0.113(6) 0.089(5) 0.065(4) -0.030(4) -0.040(4) 0.052(4)
C110 0.062(5) 0.077(6) 0.044(4) -0.027(4) -0.018(4) 0.033(5)
F111 0.068(3) 0.047(3) 0.054(3) -0.006(2) -0.014(2) 0.008(2)
C111 0.044(4) 0.061(5) 0.038(4) -0.018(4) -0.004(3) 0.013(4)
B3 0.026(3) 0.023(2) 0.026(3) -0.006(2) -0.004(2) -0.007(2)
C112 0.026(2) 0.026(2) 0.029(3) -0.008(2) -0.004(2) -0.0055(19)
F113 0.045(2) 0.047(2) 0.0276(18) -0.0103(17) -0.0153(16) 0.0076(18)
C113 0.027(2) 0.031(3) 0.026(3) -0.005(2) -0.006(2) -0.002(2)
F114 0.055(3) 0.048(2) 0.035(2) -0.0199(19) -0.0056(18) 0.000(2)
C114 0.036(3) 0.031(3) 0.030(3) -0.010(2) -0.002(2) -0.008(2)
F115 0.046(2) 0.0303(19) 0.059(3) -0.0166(19) -0.007(2) 0.0022(17)
C115 0.033(3) 0.025(3) 0.041(3) -0.007(2) 0.002(2) -0.006(2)
F116 0.043(2) 0.039(2) 0.061(3) -0.011(2) -0.025(2) 0.0076(18)
C116 0.030(3) 0.025(3) 0.041(3) -0.004(2) -0.010(2) -0.003(2)
F117 0.037(2) 0.040(2) 0.044(2) -0.0141(17) -0.0206(17) -0.0016(16)
C117 0.026(2) 0.030(3) 0.033(3) -0.009(2) -0.008(2) -0.008(2)
C118 0.023(2) 0.028(2) 0.027(2) -0.006(2) -0.0073(19) -0.0051(19)
F119 0.043(2) 0.0239(16) 0.037(2) -0.0004(14) -0.0073(16) -0.0103(15)
C119 0.028(3) 0.033(3) 0.028(3) -0.004(2) -0.009(2) -0.008(2)
F120 0.061(3) 0.051(3) 0.035(2) 0.014(2) -0.004(2) -0.022(2)
C120 0.038(3) 0.038(3) 0.026(3) 0.005(2) -0.006(2) -0.013(3)
F121 0.058(3) 0.093(4) 0.030(2) -0.015(2) 0.004(2) -0.014(3)
C121 0.033(3) 0.071(5) 0.024(3) -0.011(3) -0.003(2) -0.011(3)
F122 0.042(2) 0.062(3) 0.055(3) -0.038(2) -0.006(2) -0.004(2)
C122 0.026(3) 0.050(4) 0.037(3) -0.021(3) -0.009(2) -0.004(2)
F123 0.0359(19) 0.0274(17) 0.051(2) -0.0128(17) -0.0056(17) -0.0071(15)
C123 0.028(3) 0.030(3) 0.035(3) -0.010(2) -0.009(2) -0.007(2)
C124 0.024(2) 0.028(2) 0.023(2) -0.001(2) -0.0026(18) -0.0046(19)
F125 0.041(2) 0.0234(16) 0.052(2) 0.0017(16) -0.0083(18) -0.0065(15)
C125 0.031(3) 0.027(3) 0.028(3) 0.000(2) -0.004(2) -0.005(2)
F126 0.051(3) 0.041(2) 0.057(3) 0.008(2) -0.012(2) 0.012(2)
C126 0.033(3) 0.038(3) 0.033(3) 0.002(3) -0.007(2) 0.006(3)
F127 0.034(2) 0.089(4) 0.062(3) -0.012(3) -0.027(2) 0.006(2)
C127 0.028(3) 0.063(5) 0.032(3) -0.007(3) -0.011(2) 0.003(3)
F128 0.033(2) 0.076(3) 0.050(3) -0.022(2) -0.0109(18) -0.020(2)
C128 0.027(3) 0.053(4) 0.028(3) -0.010(3) -0.006(2) -0.010(3)
F129 0.0393(19) 0.0308(17) 0.0365(19) -0.0032(15) -0.0084(15) -0.0168(15)
C129 0.028(2) 0.033(3) 0.022(2) -0.004(2) -0.0042(19) -0.006(2)
C130 0.027(2) 0.024(2) 0.039(3) -0.007(2) -0.003(2) -0.009(2)
F131 0.0337(19) 0.052(2) 0.048(2) -0.022(2) -0.0112(17) -0.0105(17)
C131 0.024(2) 0.029(3) 0.049(4) -0.011(3) -0.006(2) -0.008(2)
F133 0.039(2) 0.047(3) 0.131(6) -0.010(3) -0.001(3) -0.028(2)
F132 0.042(2) 0.057(3) 0.095(4) -0.035(3) -0.019(3) -0.016(2)
C132 0.026(3) 0.036(3) 0.080(6) -0.023(4) -0.013(3) -0.007(2)
C133 0.028(3) 0.034(3) 0.084(6) -0.006(4) -0.007(3) -0.016(3)
F134 0.049(3) 0.060(3) 0.066(3) 0.016(3) 0.006(2) -0.024(2)
C134 0.030(3) 0.039(4) 0.059(5) 0.004(3) 0.004(3) -0.011(3)
F135 0.042(2) 0.045(2) 0.033(2) -0.0008(17) 0.0013(16) -0.0112(18)
C135 0.031(3) 0.033(3) 0.043(4) -0.001(3) 0.000(3) -0.010(2)

loop_
_atom_type_symbol
_atom_type_description
_atom_type_scat_dispersion_real
_atom_type_scat_dispersion_imag
_atom_type_scat_source
C C 0.0033 0.0016 'International Tables Vol C Tables 4.2.6.8 and 6.1.1.4'
H H 0.0000 0.0000 'International Tables Vol C Tables 4.2.6.8 and 6.1.1.4'
B B 0.0013 0.0007 'International Tables Vol C Tables 4.2.6.8 and 6.1.1.4'
F F 0.0171 0.0103 'International Tables Vol C Tables 4.2.6.8 and 6.1.1.4'
P P 0.1023 0.0942 'International Tables Vol C Tables 4.2.6.8 and 6.1.1.4'
Re Re -1.0185 7.2310 'International Tables Vol C Tables 4.2.6.8 and 6.1.1.4'

loop_
_geom_angle_atom_site_label_1
_geom_angle_atom_site_label_2
_geom_angle_atom_site_label_3
_geom_angle
P3 Re1 P5 94.65(14)
P3 Re1 P6 96.82(15)
P5 Re1 P6 87.42(13)
P3 Re1 P4 90.60(15)
P5 Re1 P4 94.06(13)
P6 Re1 P4 172.30(15)
P3 Re1 P1 86.11(13)
P5 Re1 P1 178.20(11)
P6 Re1 P1 90.87(12)
P4 Re1 P1 87.56(12)
P3 Re1 P2 170.91(14)
P5 Re1 P2 92.59(13)
P6 Re1 P2 88.98(13)
P4 Re1 P2 83.41(13)
P1 Re1 P2 86.81(13)
C1 P1 C3 93.0(8)
C1 P1 C2 99.0(8)
C3 P1 C2 97.9(9)
C1 P1 Re1 122.6(6)
C3 P1 Re1 121.8(7)
C2 P1 Re1 117.0(6)
C7 P2 C6 92.9(9)
C7 P2 C5 99.4(8)
C6 P2 C5 104.9(12)
C7 P2 Re1 120.3(5)
C6 P2 Re1 118.4(8)
C5 P2 Re1 116.8(8)
C9 P3 C8 92.6(8)
C9 P3 C10 98.4(7)
C8 P3 C10 92.9(8)
C9 P3 Re1 121.6(5)
C8 P3 Re1 123.1(5)
C10 P3 Re1 120.9(5)
C12 P4 C14 95.0(8)
C12 P4 C13 100.6(9)
C14 P4 C13 101.1(10)
C12 P4 Re1 120.8(5)
C14 P4 Re1 119.5(6)
C13 P4 Re1 115.8(8)
C16 P5 C17 109.4(11)
C16 P5 C15 99.0(10)
C17 P5 C15 111(2)
C16 P5 Re1 123.1(7)
C17 P5 Re1 94(2)
C15 P5 Re1 119.8(8)
C20 P6 C19 97.9(10)
C20 P6 C21 100.5(11)
C19 P6 C21 96.3(8)
C20 P6 Re1 122.5(7)
C19 P6 Re1 113.2(6)
C21 P6 Re1 121.2(6)
P1 C1 H1A 109.5
P1 C1 H1B 109.4
H1A C1 H1B 109.5
P1 C1 H1C 109.5
H1A C1 H1C 109.5
H1B C1 H1C 109.5
P1 C2 H2A 109.5
P1 C2 H2B 109.5
H2A C2 H2B 109.5
P1 C2 H2C 109.5
H2A C2 H2C 109.5
H2B C2 H2C 109.5
C4 C3 P1 112.7(13)
C4 C3 H3A 109.0
P1 C3 H3A 109.1
C4 C3 H3B 109.1
P1 C3 H3B 109.1
H3A C3 H3B 107.8
C5 C4 C3 104.7(17)
C5 C4 H4A 110.8
C3 C4 H4A 110.8
C5 C4 H4B 110.8
C3 C4 H4B 110.8
H4A C4 H4B 108.9
C4 C5 P2 118.3(15)
C4 C5 H5A 107.7
P2 C5 H5A 107.7
C4 C5 H5B 107.7
P2 C5 H5B 107.7
H5A C5 H5B 107.1
P2 C6 H6A 109.5
P2 C6 H6B 109.5
H6A C6 H6B 109.5
P2 C6 H6C 109.5
H6A C6 H6C 109.5
H6B C6 H6C 109.5
P2 C7 H7A 109.5
P2 C7 H7B 109.5
H7A C7 H7B 109.5
P2 C7 H7C 109.5
H7A C7 H7C 109.5
H7B C7 H7C 109.5
P3 C8 H8A 109.5
P3 C8 H8B 109.5
H8A C8 H8B 109.5
P3 C8 H8C 109.5
H8A C8 H8C 109.5
H8B C8 H8C 109.5
P3 C9 H9A 109.5
P3 C9 H9B 109.5
H9A C9 H9B 109.5
P3 C9 H9C 109.5
H9A C9 H9C 109.5
H9B C9 H9C 109.5
C11 C10 P3 116.7(10)
C11 C10 H10A 108.1
P3 C10 H10A 108.1
C11 C10 H10B 108.1
P3 C10 H10B 108.1
H10A C10 H10B 107.3
C10 C11 C12 116.1(16)
C10 C11 H11A 108.2
C12 C11 H11A 108.3
C10 C11 H11B 108.3
C12 C11 H11B 108.3
H11A C11 H11B 107.4
C11 C12 P4 115.6(12)
C11 C12 H12A 108.4
P4 C12 H12A 108.4
C11 C12 H12B 108.4
P4 C12 H12B 108.4
H12A C12 H12B 107.4
P4 C13 H13A 109.5
P4 C13 H13B 109.5
H13A C13 H13B 109.5
P4 C13 H13C 109.5
H13A C13 H13C 109.5
H13B C13 H13C 109.5
P4 C14 H14A 109.5
P4 C14 H14B 109.5
H14A C14 H14B 109.5
P4 C14 H14C 109.5
H14A C14 H14C 109.5
H14B C14 H14C 109.5
P5 C15 H15A 109.5
P5 C15 H15B 109.5
H15A C15 H15B 109.5
P5 C15 H15C 109.5
H15A C15 H15C 109.5
H15B C15 H15C 109.5
P5 C16 H16A 109.5
P5 C16 H16B 109.5
H16A C16 H16B 109.5
P5 C16 H16C 109.5
H16A C16 H16C 109.5
H16B C16 H16C 109.5
C18 C17 P5 116(5)
C17 C18 C19 95(6)
C17 C18 H18A 113.3
C19 C18 H18A 112.9
C17 C18 H18B 112.2
C19 C18 H18B 112.8
H18A C18 H18B 110.3
P6 C19 C18 102.7(14)
P6 C19 H19A 111.2
C18 C19 H19A 111.3
P6 C19 H19B 111.2
C18 C19 H19B 111.2
H19A C19 H19B 109.1
P6 C20 H20A 109.5
P6 C20 H20B 109.5
H20A C20 H20B 109.5
P6 C20 H20C 109.5
H20A C20 H20C 109.5
H20B C20 H20C 109.5
P6 C21 H21A 109.5
P6 C21 H21B 109.5
H21A C21 H21B 109.5
P6 C21 H21C 109.5
H21A C21 H21C 109.5
H21B C21 H21C 109.5
P7 Re2 P9 88.44(12)
P7 Re2 P8 93.31(11)
P9 Re2 P8 89.18(9)
P7 Re2 P12 174.82(11)
P9 Re2 P12 91.49(8)
P8 Re2 P12 91.87(10)
P7 Re2 P10 86.86(12)
P9 Re2 P10 91.10(11)
P8 Re2 P10 179.67(14)
P12 Re2 P10 87.97(10)
P7 Re2 P11 97.59(12)
P9 Re2 P11 173.30(9)
P8 Re2 P11 93.36(10)
P12 Re2 P11 82.24(9)
P10 Re2 P11 86.34(11)
C24 P7 C22 89.9(15)
C24 P7 C23 100.1(15)
C22 P7 C23 96.2(9)
C24 P7 Re2 128.8(10)
C22 P7 Re2 119.8(6)
C23 P7 Re2 115.2(6)
C27 P8 C26 95.8(18)
C27 P8 C28 101.8(15)
C26 P8 C28 93.1(5)
C27 P8 Re2 121.6(9)
C26 P8 Re2 117.8(4)
C28 P8 Re2 120.8(4)
C29 P9 C31 91.8(10)
C29 P9 C30 100.3(11)
C31 P9 C30 95.4(9)
C29 P9 Re2 123.6(7)
C31 P9 Re2 121.3(4)
C30 P9 Re2 118.0(5)
C34 P10 C35 91.7(10)
C34 P10 C33 94.7(9)
C35 P10 C33 92.5(9)
C34 P10 Re2 128.5(7)
C35 P10 Re2 123.6(7)
C33 P10 Re2 117.0(5)
C37 P11 C38 95.2(6)
C37 P11 C36 101.0(8)
C38 P11 C36 103.1(8)
C37 P11 Re2 124.6(5)
C38 P11 Re2 117.2(4)
C36 P11 Re2 112.4(9)
C40 P12 C42 97.7(13)
C40 P12 C41 94.3(14)
C42 P12 C41 98.2(18)
C40 P12 Re2 121.1(6)
C42 P12 Re2 121.6(9)
C41 P12 Re2 118.2(6)
P7 C22 H22A 109.5
P7 C22 H22B 109.5
H22A C22 H22B 109.5
P7 C22 H22C 109.5
H22A C22 H22C 109.5
H22B C22 H22C 109.5
P7 C23 H23A 109.5
P7 C23 H23B 109.4
H23A C23 H23B 109.5
P7 C23 H23C 109.5
H23A C23 H23C 109.5
H23B C23 H23C 109.5
P7 C24 C25 92.6(17)
P7 C24 H24A 113.2
C25 C24 H24A 113.1
P7 C24 H24B 113.2
C25 C24 H24B 113.2
H24A C24 H24B 110.5
C26 C25 C24 101.9(17)
C26 C25 H25A 111.4
C24 C25 H25A 111.4
C26 C25 H25B 111.4
C24 C25 H25B 111.4
H25A C25 H25B 109.3
C25 C26 P8 105.0(12)
P8 C27 H27A 109.5
P8 C27 H27B 109.4
H27A C27 H27B 109.5
P8 C27 H27C 109.5
H27A C27 H27C 109.5
H27B C27 H27C 109.5
P8 C28 H28A 109.5
P8 C28 H28B 109.4
H28A C28 H28B 109.5
P8 C28 H28C 109.5
H28A C28 H28C 109.5
H28B C28 H28C 109.5
P9 C29 H29A 109.5
P9 C29 H29B 109.4
H29A C29 H29B 109.5
P9 C29 H29C 109.5
H29A C29 H29C 109.5
H29B C29 H29C 109.5
P9 C30 H30A 109.4
P9 C30 H30B 109.5
H30A C30 H30B 109.5
P9 C30 H30C 109.5
H30A C30 H30C 109.5
H30B C30 H30C 109.5
C32 C31 P9 126.6(12)
C32 C31 H31A 105.6
P9 C31 H31A 105.6
C32 C31 H31B 105.7
P9 C31 H31B 105.7
H31A C31 H31B 106.1
C31 C32 C33 119.7(14)
C31 C32 H32A 107.4
C33 C32 H32A 107.4
C31 C32 H32B 107.4
C33 C32 H32B 107.4
H32A C32 H32B 106.9
C32 C33 P10 122.8(11)
C32 C33 H33A 106.6
P10 C33 H33A 106.6
C32 C33 H33B 106.6
P10 C33 H33B 106.6
H33A C33 H33B 106.6
P10 C34 H34A 109.5
P10 C34 H34B 109.5
H34A C34 H34B 109.5
P10 C34 H34C 109.5
H34A C34 H34C 109.5
H34B C34 H34C 109.5
P10 C35 H35A 109.5
P10 C35 H35B 109.4
H35A C35 H35B 109.5
P10 C35 H35C 109.5
H35A C35 H35C 109.5
H35B C35 H35C 109.5
P11 C36 H36A 109.5
P11 C36 H36B 109.5
H36A C36 H36B 109.5
P11 C36 H36C 109.5
H36A C36 H36C 109.5
H36B C36 H36C 109.5
P11 C37 H37A 109.5
P11 C37 H37B 109.5
H37A C37 H37B 109.5
P11 C37 H37C 109.5
H37A C37 H37C 109.5
H37B C37 H37C 109.5
C39 C38 P11 117.9(9)
C39 C38 H38A 107.9
P11 C38 H38A 107.8
C39 C38 H38B 107.8
P11 C38 H38B 107.8
H38A C38 H38B 107.2
C40 C39 C38 111.9(12)
C40 C39 H39A 109.2
C38 C39 H39A 109.2
C40 C39 H39B 109.2
C38 C39 H39B 109.3
H39A C39 H39B 107.9
C39 C40 P12 140.5(14)
C39 C40 H40A 101.9
P12 C40 H40A 101.9
C39 C40 H40B 101.9
P12 C40 H40B 101.9
H40A C40 H40B 104.7
P12 C41 H41A 109.5
P12 C41 H41B 109.5
H41A C41 H41B 109.5
P12 C41 H41C 109.5
H41A C41 H41C 109.5
H41B C41 H41C 109.5
P12 C42 H42A 109.4
P12 C42 H42B 109.2
H42A C42 H42B 109.5
P12 C42 H42C 109.8
H42A C42 H42C 109.5
H42B C42 H42C 109.5
P13 Re3 P16 91.95(11)
P13 Re3 P17 89.37(14)
P16 Re3 P17 178.59(12)
P13 Re3 P15 87.26(8)
P16 Re3 P15 90.07(9)
P17 Re3 P15 89.49(11)
P13 Re3 P14 90.10(9)
P16 Re3 P14 91.86(8)
P17 Re3 P14 88.64(11)
P15 Re3 P14 176.78(8)
P13 Re3 P18 178.41(10)
P16 Re3 P18 88.47(11)
P17 Re3 P18 90.20(14)
P15 Re3 P18 91.20(8)
P14 Re3 P18 91.42(9)
C45 P13 C44 101.8(9)
C45 P13 C43 89.7(11)
C44 P13 C43 95.0(8)
C45 P13 Re3 123.2(5)
C44 P13 Re3 120.1(4)
C43 P13 Re3 119.9(7)
C47 P14 C49 90.6(14)
C47 P14 C48 95.0(18)
C49 P14 C48 94.1(10)
C47 P14 Re3 122.2(7)
C49 P14 Re3 125.7(6)
C48 P14 Re3 120.9(6)
C58 P17 C57 109.9(10)
C58 P17 C59 87.1(14)
C57 P17 C59 94.4(12)
C58 P17 Re3 123.2(6)
C57 P17 Re3 120.8(8)
C59 P17 Re3 111.4(10)
C62 P18 C61 94.4(8)
C62 P18 C63 98.2(14)
C61 P18 C63 99.2(9)
C62 P18 Re3 119.9(7)
C61 P18 Re3 120.9(6)
C63 P18 Re3 118.9(8)
C52 P15 C50 91.8(11)
C52 P15 C51 96.3(19)
C50 P15 C51 97.9(10)
C52 P15 Re3 122.7(8)
C50 P15 Re3 123.3(4)
C51 P15 Re3 118.3(7)
C55 P16 C56 98.3(6)
C55 P16 C54 101.3(8)
C56 P16 C54 91.5(7)
C55 P16 Re3 119.0(6)
C56 P16 Re3 121.3(4)
C54 P16 Re3 120.0(4)
P13 C43 H43A 109.5
P13 C43 H43B 109.5
H43A C43 H43B 109.5
P13 C43 H43C 109.5
H43A C43 H43C 109.5
H43B C43 H43C 109.5
P13 C44 H44A 109.5
P13 C44 H44B 109.5
H44A C44 H44B 109.5
P13 C44 H44C 109.5
H44A C44 H44C 109.5
H44B C44 H44C 109.5
C46 C45 P13 117.0(11)
C46 C45 H45A 108.3
P13 C45 H45A 108.0
C46 C45 H45B 108.0
P13 C45 H45B 108.0
H45A C45 H45B 107.2
C47 C46 C45 132(2)
C47 C46 H46A 104.3
C45 C46 H46A 104.3
C47 C46 H46B 104.5
C45 C46 H46B 104.2
H46A C46 H46B 105.6
C46 C47 P14 113(2)
C46 C47 H47A 108.8
P14 C47 H47A 108.9
C46 C47 H47B 108.9
P14 C47 H47B 109.0
H47A C47 H47B 107.7
P14 C48 H48A 109.5
P14 C48 H48B 109.4
H48A C48 H48B 109.5
P14 C48 H48C 109.5
H48A C48 H48C 109.5
H48B C48 H48C 109.5
P14 C49 H49A 109.5
P14 C49 H49B 109.5
H49A C49 H49B 109.5
P14 C49 H49C 109.5
H49A C49 H49C 109.5
H49B C49 H49C 109.5
P15 C50 H50A 109.5
P15 C50 H50B 109.5
H50A C50 H50B 109.5
P15 C50 H50C 109.5
H50A C50 H50C 109.5
H50B C50 H50C 109.5
P15 C51 H51A 109.5
P15 C51 H51B 109.4
H51A C51 H51B 109.5
P15 C51 H51C 109.6
H51A C51 H51C 109.5
H51B C51 H51C 109.5
C53 C54 P16 95(5)
C53 C54 H54A 113.0
P16 C54 H54A 112.8
C53 C54 H54B 112.7
P16 C54 H54B 112.8
H54A C54 H54B 110.2
P16 C55 H55A 109.5
P16 C55 H55B 109.5
H55A C55 H55B 109.5
P16 C55 H55C 109.5
H55A C55 H55C 109.5
H55B C55 H55C 109.5
P16 C56 H56A 109.5
P16 C56 H56B 109.5
H56A C56 H56B 109.5
P16 C56 H56C 109.5
H56A C56 H56C 109.5
H56B C56 H56C 109.5
P17 C57 H57A 109.5
P17 C57 H57B 109.4
H57A C57 H57B 109.5
P17 C57 H57C 109.4
H57A C57 H57C 109.5
H57B C57 H57C 109.5
P17 C58 H58A 109.5
P17 C58 H58B 109.4
H58A C58 H58B 109.5
P17 C58 H58C 109.5
H58A C58 H58C 109.5
H58B C58 H58C 109.5
C60 C61 P18 100.8(15)
P18 C62 H62A 109.5
P18 C62 H62B 109.5
H62A C62 H62B 109.5
P18 C62 H62C 109.5
H62A C62 H62C 109.5
H62B C62 H62C 109.5
P18 C63 H63A 109.4
P18 C63 H63B 109.5
H63A C63 H63B 109.5
P18 C63 H63C 109.5
H63A C63 H63C 109.5
H63B C63 H63C 109.5
C82 B1 C76 113.6(6)
C82 B1 C64 102.1(5)
C76 B1 C64 112.8(5)
C82 B1 C70 113.5(5)
C76 B1 C70 101.8(5)
C64 B1 C70 113.6(6)
C69 C64 C65 113.9(6)
C69 C64 B1 126.2(6)
C65 C64 B1 119.6(6)
F65 C65 C66 116.0(7)
F65 C65 C64 119.6(6)
C66 C65 C64 124.3(8)
F66 C66 C67 120.1(7)
F66 C66 C65 120.4(9)
C67 C66 C65 119.6(8)
F67 C67 C68 119.9(9)
F67 C67 C66 120.8(9)
C68 C67 C66 119.2(7)
F68 C68 C67 121.1(7)
F68 C68 C69 119.4(8)
C67 C68 C69 119.5(8)
F69 C69 C64 121.9(6)
F69 C69 C68 114.8(7)
C64 C69 C68 123.3(8)
C71 C70 C75 113.2(7)
C71 C70 B1 126.4(6)
C75 C70 B1 120.0(7)
F71 C71 C70 121.8(6)
F71 C71 C72 114.5(8)
C70 C71 C72 123.7(9)
C73 C72 F72 120.6(8)
C73 C72 C71 120.0(10)
F72 C72 C71 119.4(10)
F73 C73 C72 121.3(11)
F73 C73 C74 119.9(11)
C72 C73 C74 118.8(8)
C73 C74 F74 120.6(9)
C73 C74 C75 121.1(9)
F74 C74 C75 118.3(11)
F75 C75 C74 118.5(8)
F75 C75 C70 118.3(7)
C74 C75 C70 123.2(9)
C81 C76 C77 113.3(7)
C81 C76 B1 120.2(6)
C77 C76 B1 126.3(7)
F77 C77 C78 114.8(8)
F77 C77 C76 121.9(8)
C78 C77 C76 123.2(9)
F78 C78 C79 120.2(9)
F78 C78 C77 118.9(10)
C79 C78 C77 120.8(9)
F79 C79 C78 121.9(10)
F79 C79 C80 119.8(10)
C78 C79 C80 118.3(8)
F80 C80 C81 120.8(9)
F80 C80 C79 120.0(8)
C81 C80 C79 119.2(9)
F81 C81 C80 115.8(7)
F81 C81 C76 119.3(7)
C80 C81 C76 124.9(8)
C83 C82 C87 112.8(6)
C83 C82 B1 128.1(6)
C87 C82 B1 118.9(6)
F83 C83 C84 114.3(6)
F83 C83 C82 121.4(6)
C84 C83 C82 124.3(7)
F84 C84 C83 120.6(8)
F84 C84 C85 119.0(7)
C83 C84 C85 120.4(7)
F85 C85 C86 122.1(8)
F85 C85 C84 120.5(8)
C86 C85 C84 117.4(7)
F86 C86 C85 119.1(7)
F86 C86 C87 121.3(7)
C85 C86 C87 119.6(8)
F87 C87 C86 114.7(7)
F87 C87 C82 119.9(6)
C86 C87 C82 125.4(7)
C106 B2 C94 112.9(6)
C106 B2 C88 102.8(6)
C94 B2 C88 114.6(6)
C106 B2 C100 114.7(6)
C94 B2 C100 100.6(5)
C88 B2 C100 111.9(5)
C93 C88 C89 114.3(6)
C93 C88 B2 119.6(6)
C89 C88 B2 126.0(6)
F89 C89 C88 122.5(6)
F89 C89 C90 114.8(7)
C88 C89 C90 122.7(7)
F90 C90 C91 120.9(7)
F90 C90 C89 119.3(8)
C91 C90 C89 119.8(7)
F91 C91 C92 120.3(8)
F91 C91 C90 120.3(8)
C92 C91 C90 119.4(7)
F92 C92 C91 120.2(7)
F92 C92 C93 120.7(7)
C91 C92 C93 119.1(7)
F93 C93 C88 119.4(6)
F93 C93 C92 115.8(7)
C88 C93 C92 124.7(7)
C99 C94 C95 112.5(7)
C99 C94 B2 120.3(6)
C95 C94 B2 126.8(7)
F95 C95 C96 115.1(7)
F95 C95 C94 120.7(7)
C96 C95 C94 124.2(8)
C97 C96 F96 120.8(9)
C97 C96 C95 120.1(8)
F96 C96 C95 119.0(9)
C96 C97 F97 121.6(10)
C96 C97 C98 119.3(8)
F97 C97 C98 119.0(9)
F98 C98 C97 120.1(8)
F98 C98 C99 121.1(9)
C97 C98 C99 118.8(8)
F99 C99 C98 115.7(7)
F99 C99 C94 119.4(7)
C98 C99 C94 124.9(8)
C101 C100 C105 113.2(7)
C101 C100 B2 126.7(6)
C105 C100 B2 119.2(7)
F101 C101 C100 121.6(6)
F101 C101 C102 114.1(7)
C100 C101 C102 124.3(8)
F102 C102 C103 120.8(8)
F102 C102 C101 119.9(9)
C103 C102 C101 119.2(9)
C104 C103 F103 121.1(10)
C104 C103 C102 119.5(8)
F103 C103 C102 119.4(11)
C103 C104 F104 120.0(9)
C103 C104 C105 120.7(8)
F104 C104 C105 119.2(11)
F105 C105 C100 120.0(8)
F105 C105 C104 117.0(8)
C100 C105 C104 123.0(9)
C111 C106 C107 113.6(8)
C111 C106 B2 119.2(8)
C107 C106 B2 127.1(8)
F107 C107 C108 115.1(9)
F107 C107 C106 121.7(7)
C108 C107 C106 123.2(10)
F108 C108 C109 119.7(9)
F108 C108 C107 120.2(12)
C109 C108 C107 120.0(11)
F109 C109 C108 121.8(13)
F109 C109 C110 117.9(12)
C108 C109 C110 120.2(8)
F110 C110 C109 122.3(9)
F110 C110 C111 120.1(11)
C109 C110 C111 117.6(10)
F111 C111 C106 119.4(7)
F111 C111 C110 115.3(9)
C106 C111 C110 125.3(10)
C112 B3 C124 113.7(5)
C112 B3 C118 113.5(5)
C124 B3 C118 100.6(4)
C112 B3 C130 102.4(4)
C124 B3 C130 113.3(5)
C118 B3 C130 113.9(5)
C113 C112 C117 113.2(5)
C113 C112 B3 126.4(5)
C117 C112 B3 120.1(5)
F113 C113 C114 115.3(5)
F113 C113 C112 120.8(5)
C114 C113 C112 123.8(6)
F114 C114 C115 119.7(6)
F114 C114 C113 120.6(6)
C115 C114 C113 119.6(6)
F115 C115 C114 119.8(6)
F115 C115 C116 120.9(6)
C114 C115 C116 119.3(6)
F116 C116 C115 120.3(6)
F116 C116 C117 119.9(6)
C115 C116 C117 119.8(6)
F117 C117 C116 117.1(5)
F117 C117 C112 118.7(5)
C116 C117 C112 124.2(6)
C123 C118 C119 113.3(5)
C123 C118 B3 119.3(5)
C119 C118 B3 127.0(5)
F119 C119 C120 115.4(6)
F119 C119 C118 121.3(5)
C120 C119 C118 123.3(6)
F120 C120 C121 120.4(6)
F120 C120 C119 119.4(7)
C121 C120 C119 120.2(6)
F121 C121 C122 121.1(8)
F121 C121 C120 119.7(7)
C122 C121 C120 119.1(6)
F122 C122 C121 120.4(6)
F122 C122 C123 120.5(7)
C121 C122 C123 119.1(6)
F123 C123 C122 115.9(6)
F123 C123 C118 119.0(6)
C122 C123 C118 125.0(6)
C129 C124 C125 112.8(5)
C129 C124 B3 119.5(5)
C125 C124 B3 127.2(5)
F125 C125 C126 114.6(6)
F125 C125 C124 120.6(5)
C126 C125 C124 124.9(6)
F126 C126 C127 119.4(6)
F126 C126 C125 120.9(7)
C127 C126 C125 119.7(6)
F127 C127 C126 120.6(7)
F127 C127 C128 121.2(7)
C126 C127 C128 118.2(6)
F128 C128 C129 121.6(6)
F128 C128 C127 118.8(6)
C129 C128 C127 119.6(6)
F129 C129 C128 115.5(6)
F129 C129 C124 119.8(5)
C128 C129 C124 124.7(6)
C131 C130 C135 113.8(6)
C131 C130 B3 127.8(6)
C135 C130 B3 118.4(6)
F131 C131 C130 120.8(5)
F131 C131 C132 115.6(6)
C130 C131 C132 123.6(7)
F132 C132 C131 119.9(8)
F132 C132 C133 120.6(6)
C131 C132 C133 119.6(7)
F133 C133 C134 121.6(8)
F133 C133 C132 119.0(8)
C134 C133 C132 119.4(6)
F134 C134 C133 119.8(7)
F134 C134 C135 120.9(8)
C133 C134 C135 119.3(8)
F135 C135 C134 116.3(7)
F135 C135 C130 119.4(5)
C134 C135 C130 124.3(7)

loop_
_geom_bond_atom_site_label_1
_geom_bond_atom_site_label_2
_geom_bond_distance
Re1 P3 2.338(3)
Re1 P5 2.357(4)
Re1 P6 2.405(3)
Re1 P4 2.447(3)
Re1 P1 2.477(3)
Re1 P2 2.501(3)
P1 C1 1.777(15)
P1 C3 1.87(2)
P1 C2 1.875(14)
P2 C7 1.809(14)
P2 C6 1.831(18)
P2 C5 1.90(2)
P3 C9 1.862(15)
P3 C8 1.884(13)
P3 C10 1.893(13)
P4 C12 1.778(13)
P4 C14 1.881(16)
P4 C13 1.890(18)
P5 C16 1.856(14)
P5 C17 1.89(5)
P5 C15 1.91(2)
P6 C20 1.834(18)
P6 C19 1.911(18)
P6 C21 1.92(2)
C1 H1A 0.9800
C1 H1B 0.9800
C1 H1C 0.9800
C2 H2A 0.9800
C2 H2B 0.9800
C2 H2C 0.9800
C3 C4 1.52(2)
C3 H3A 0.9900
C3 H3B 0.9900
C4 C5 1.42(3)
C4 H4A 0.9900
C4 H4B 0.9900
C5 H5A 0.9900
C5 H5B 0.9900
C6 H6A 0.9800
C6 H6B 0.9800
C6 H6C 0.9800
C7 H7A 0.9800
C7 H7B 0.9800
C7 H7C 0.9800
C8 H8A 0.9800
C8 H8B 0.9800
C8 H8C 0.9800
C9 H9A 0.9800
C9 H9B 0.9800
C9 H9C 0.9800
C10 C11 1.48(2)
C10 H10A 0.9900
C10 H10B 0.9900
C11 C12 1.53(3)
C11 H11A 0.9900
C11 H11B 0.9900
C12 H12A 0.9900
C12 H12B 0.9900
C13 H13A 0.9800
C13 H13B 0.9800
C13 H13C 0.9800
C14 H14A 0.9800
C14 H14B 0.9800
C14 H14C 0.9800
C15 H15A 0.9800
C15 H15B 0.9800
C15 H15C 0.9800
C16 H16A 0.9800
C16 H16B 0.9800
C16 H16C 0.9800
C17 C18 0.86(6)
C18 C19 1.94(6)
C18 H18A 0.9900
C18 H18B 0.9900
C19 H19A 0.9900
C19 H19B 0.9900
C20 H20A 0.9800
C20 H20B 0.9800
C20 H20C 0.9800
C21 H21A 0.9800
C21 H21B 0.9800
C21 H21C 0.9800
Re2 P7 2.395(3)
Re2 P9 2.402(2)
Re2 P8 2.403(2)
Re2 P12 2.410(2)
Re2 P10 2.422(3)
Re2 P11 2.464(3)
P7 C24 1.70(2)
P7 C22 1.801(16)
P7 C23 1.888(16)
P8 C27 1.78(2)
P8 C26 1.897(18)
P8 C28 1.960(17)
P9 C29 1.749(14)
P9 C31 1.829(15)
P9 C30 1.846(15)
P10 C34 1.754(17)
P10 C35 1.931(18)
P10 C33 1.955(14)
P11 C37 1.813(13)
P11 C38 1.865(12)
P11 C36 2.00(2)
P12 C40 1.772(15)
P12 C42 1.77(3)
P12 C41 1.888(15)
C22 H22A 0.9800
C22 H22B 0.9800
C22 H22C 0.9800
C23 H23A 0.9800
C23 H23B 0.9800
C23 H23C 0.9800
C24 C25 2.03(4)
C24 H24A 0.9900
C24 H24B 0.9900
C25 C26 1.71(3)
C25 H25A 0.9900
C25 H25B 0.9900
C27 H27A 0.9800
C27 H27B 0.9800
C27 H27C 0.9800
C28 H28A 0.9800
C28 H28B 0.9800
C28 H28C 0.9800
C29 H29A 0.9800
C29 H29B 0.9800
C29 H29C 0.9800
C30 H30A 0.9800
C30 H30B 0.9800
C30 H30C 0.9800
C31 C32 1.31(2)
C31 H31A 0.9900
C31 H31B 0.9900
C32 C33 1.52(2)
C32 H32A 0.9900
C32 H32B 0.9900
C33 H33A 0.9900
C33 H33B 0.9900
C34 H34A 0.9800
C34 H34B 0.9800
C34 H34C 0.9800
C35 H35A 0.9800
C35 H35B 0.9800
C35 H35C 0.9800
C36 H36A 0.9800
C36 H36B 0.9800
C36 H36C 0.9800
C37 H37A 0.9800
C37 H37B 0.9800
C37 H37C 0.9800
C38 C39 1.533(18)
C38 H38A 0.9900
C38 H38B 0.9900
C39 C40 1.31(2)
C39 H39A 0.9900
C39 H39B 0.9900
C40 H40A 0.9900
C40 H40B 0.9900
C41 H41A 0.9800
C41 H41B 0.9800
C41 H41C 0.9800
C42 H42A 0.9800
C42 H42B 0.9800
C42 H42C 0.9800
Re3 P13 2.393(2)
Re3 P16 2.398(2)
Re3 P17 2.411(2)
Re3 P15 2.412(2)
Re3 P14 2.412(2)
Re3 P18 2.425(2)
P13 C45 1.793(12)
P13 C44 1.862(11)
P13 C43 1.872(14)
P14 C47 1.75(2)
P14 C49 1.779(14)
P14 C48 1.800(17)
P17 C58 1.741(17)
P17 C57 1.79(2)
P17 C59 2.08(4)
P18 C62 1.813(15)
P18 C61 1.837(16)
P18 C63 1.85(2)
P15 C52 1.79(2)
P15 C50 1.808(11)
P15 C51 1.859(19)
P16 C55 1.848(13)
P16 C56 1.861(12)
P16 C54 1.888(13)
C43 H43A 0.9800
C43 H43B 0.9800
C43 H43C 0.9800
C44 H44A 0.9800
C44 H44B 0.9800
C44 H44C 0.9800
C45 C46 1.58(4)
C45 H45A 0.9900
C45 H45B 0.9900
C46 C47 1.42(5)
C46 H46A 0.9900
C46 H46B 0.9900
C47 H47A 0.9900
C47 H47B 0.9900
C48 H48A 0.9800
C48 H48B 0.9800
C48 H48C 0.9800
C49 H49A 0.9800
C49 H49B 0.9800
C49 H49C 0.9800
C50 H50A 0.9800
C50 H50B 0.9800
C50 H50C 0.9800
C51 H51A 0.9800
C51 H51B 0.9800
C51 H51C 0.9800
C53 C54 1.40(7)
C54 H54A 0.9900
C54 H54B 0.9900
C55 H55A 0.9800
C55 H55B 0.9800
C55 H55C 0.9800
C56 H56A 0.9800
C56 H56B 0.9800
C56 H56C 0.9800
C57 H57A 0.9800
C57 H57B 0.9800
C57 H57C 0.9800
C58 H58A 0.9800
C58 H58B 0.9800
C58 H58C 0.9800
C60 C61 1.52(6)
C62 H62A 0.9800
C62 H62B 0.9800
C62 H62C 0.9800
C63 H63A 0.9800
C63 H63B 0.9800
C63 H63C 0.9800
B1 C82 1.643(10)
B1 C76 1.645(11)
B1 C64 1.648(9)
B1 C70 1.662(10)
C64 C69 1.380(11)
C64 C65 1.388(10)
F65 C65 1.350(10)
C65 C66 1.371(10)
F66 C66 1.355(10)
C66 C67 1.370(14)
F67 C67 1.346(8)
C67 C68 1.367(14)
F68 C68 1.339(11)
C68 C69 1.400(10)
F69 C69 1.335(9)
C70 C71 1.391(11)
C70 C75 1.393(11)
F71 C71 1.324(11)
C71 C72 1.399(11)
F72 C72 1.351(12)
C72 C73 1.344(16)
F73 C73 1.340(10)
C73 C74 1.360(17)
F74 C74 1.365(11)
C74 C75 1.379(13)
F75 C75 1.353(11)
C76 C81 1.380(10)
C76 C77 1.392(11)
F77 C77 1.340(10)
C77 C78 1.389(13)
F78 C78 1.351(11)
C78 C79 1.353(16)
F79 C79 1.348(10)
C79 C80 1.390(15)
F80 C80 1.350(11)
C80 C81 1.374(12)
F81 C81 1.343(9)
C82 C83 1.389(10)
C82 C87 1.388(10)
F83 C83 1.352(9)
C83 C84 1.386(11)
F84 C84 1.353(9)
C84 C85 1.393(13)
F85 C85 1.323(9)
C85 C86 1.384(12)
F86 C86 1.343(10)
C86 C87 1.386(10)
F87 C87 1.350(8)
B2 C106 1.631(10)
B2 C94 1.644(11)
B2 C88 1.659(10)
B2 C100 1.667(11)
C88 C93 1.370(10)
C88 C89 1.386(10)
F89 C89 1.341(9)
C89 C90 1.398(10)
F90 C90 1.343(10)
C90 C91 1.364(13)
F91 C91 1.340(8)
C91 C92 1.363(12)
F92 C92 1.349(9)
C92 C93 1.382(10)
F93 C93 1.354(8)
C94 C99 1.386(11)
C94 C95 1.396(10)
F95 C95 1.343(10)
C95 C96 1.383(13)
F96 C96 1.352(11)
C96 C97 1.348(15)
F97 C97 1.352(10)
C97 C98 1.378(14)
F98 C98 1.335(10)
C98 C99 1.385(12)
F99 C99 1.351(9)
C100 C101 1.382(11)
C100 C105 1.391(10)
F101 C101 1.341(9)
C101 C102 1.395(11)
F102 C102 1.338(12)
C102 C103 1.366(14)
F103 C103 1.336(10)
C103 C104 1.327(16)
F104 C104 1.347(11)
C104 C105 1.405(13)
F105 C105 1.339(11)
C106 C111 1.387(12)
C106 C107 1.400(13)
F107 C107 1.331(12)
C107 C108 1.395(12)
F108 C108 1.343(14)
C108 C109 1.364(18)
F109 C109 1.344(10)
C109 C110 1.386(18)
F110 C110 1.337(13)
C110 C111 1.400(12)
F111 C111 1.358(12)
B3 C112 1.646(8)
B3 C124 1.654(8)
B3 C118 1.655(9)
B3 C130 1.656(8)
C112 C113 1.393(8)
C112 C117 1.397(8)
F113 C113 1.338(7)
C113 C114 1.388(9)
F114 C114 1.339(7)
C114 C115 1.367(10)
F115 C115 1.349(7)
C115 C116 1.368(10)
F116 C116 1.355(7)
C116 C117 1.375(9)
F117 C117 1.358(7)
C118 C123 1.384(8)
C118 C119 1.392(8)
F119 C119 1.357(7)
C119 C120 1.381(9)
F120 C120 1.351(8)
C120 C121 1.372(11)
F121 C121 1.353(8)
C121 C122 1.359(11)
F122 C122 1.343(8)
C122 C123 1.378(9)
F123 C123 1.352(7)
C124 C129 1.384(8)
C124 C125 1.385(8)
F125 C125 1.367(7)
C125 C126 1.377(9)
F126 C126 1.346(8)
C126 C127 1.372(11)
F127 C127 1.341(8)
C127 C128 1.386(11)
F128 C128 1.343(8)
C128 C129 1.376(8)
F129 C129 1.351(7)
C130 C131 1.383(9)
C130 C135 1.406(9)
F131 C131 1.343(8)
C131 C132 1.386(9)
F133 C133 1.346(8)
F132 C132 1.342(9)
C132 C133 1.390(13)
C133 C134 1.363(13)
F134 C134 1.329(10)
C134 C135 1.380(9)
F135 C135 1.343(9)
